data_4346179
loop_
_publ_author_name
'Cherutoi, Jackson K.'
'Sandifer, Jace D.'
'Pokharel, Uttam R.'
'Fronczek, Frank R.'
'Pakhomova, Svetlana'
'Maverick, Andrew W.'

_publ_section_title
;
 Externally and Internally Functionalized Copper(II) \b-Diketonate
 Molecular Squares.
;
_journal_issue 16
_journal_name_full 'Inorganic chemistry'
_journal_page_first 7791
_journal_page_last 7802
_journal_paper_doi 10.1021/acs.inorgchem.5b00792
_journal_volume 54
_journal_year 2015
_chemical_formula_moiety 'C130 H198 Cu4 O18, 12(C H Cl3)'
_chemical_formula_sum 'C142 H210 Cl36 Cu4 O18'
_chemical_formula_weight 3735.46
_chemical_name_common
;
 tetrakis(m-phenylenebis(dihexanoylmethanato))bis(methanol)tetracopper
 chloroform solvate
;
_space_group_IT_number 2
_space_group_name_Hall '-P 1'
_space_group_name_H-M_alt 'P -1'
_symmetry_cell_setting triclinic
_symmetry_space_group_name_Hall '-P 1'
_symmetry_space_group_name_H-M 'P -1'
_atom_sites_solution_hydrogens geom
_atom_sites_solution_primary direct
_atom_sites_solution_secondary difmap
_audit_creation_method SHELXL-97
_cell_angle_alpha 70.560(2)
_cell_angle_beta 76.612(2)
_cell_angle_gamma 68.315(2)
_cell_formula_units_Z 2
_cell_length_a 18.9177(6)
_cell_length_b 19.2984(6)
_cell_length_c 28.0714(9)
_cell_measurement_reflns_used 9908
_cell_measurement_temperature 90.0(5)
_cell_measurement_theta_max 68.0
_cell_measurement_theta_min 3.6
_cell_volume 8911.0(5)
_computing_cell_refinement 'Bruker SAINT'
_computing_data_collection 'Bruker APEX2'
_computing_data_reduction 'Bruker SAINT'
_computing_molecular_graphics 'ORTEP-3 for Windows (Farrugia, 1997)'
_computing_publication_material 'SHELXL-97 (Sheldrick, 2008)'
_computing_structure_refinement 'SHELXL-97 (Sheldrick, 2008)'
_computing_structure_solution 'SHELXS-97 (Sheldrick, 2008)'
_diffrn_ambient_temperature 90.0(5)
_diffrn_measured_fraction_theta_full 0.962
_diffrn_measured_fraction_theta_max 0.944
_diffrn_measurement_device_type 'Bruker Kappa APEX-II DUO'
_diffrn_measurement_method '\f and \w scans'
_diffrn_radiation_monochromator 'QUAZAR multilayer optics'
_diffrn_radiation_source 'I\mS microfocus'
_diffrn_radiation_type CuK\a
_diffrn_radiation_wavelength 1.54178
_diffrn_reflns_av_R_equivalents 0.0469
_diffrn_reflns_av_sigmaI/netI 0.0570
_diffrn_reflns_limit_h_max 17
_diffrn_reflns_limit_h_min -22
_diffrn_reflns_limit_k_max 23
_diffrn_reflns_limit_k_min -22
_diffrn_reflns_limit_l_max 33
_diffrn_reflns_limit_l_min -33
_diffrn_reflns_number 83006
_diffrn_reflns_theta_full 67.00
_diffrn_reflns_theta_max 68.52
_diffrn_reflns_theta_min 2.56
_exptl_absorpt_coefficient_mu 5.945
_exptl_absorpt_correction_T_max 0.4671
_exptl_absorpt_correction_T_min 0.2782
_exptl_absorpt_correction_type multi-scan
_exptl_absorpt_process_details 'SADABS (Sheldrick, 2004)'
_exptl_crystal_colour blue
_exptl_crystal_density_diffrn 1.392
_exptl_crystal_density_method 'not measured'
_exptl_crystal_description parallelepiped
_exptl_crystal_F_000 3868
_exptl_crystal_size_max 0.32
_exptl_crystal_size_mid 0.22
_exptl_crystal_size_min 0.14
_refine_diff_density_max 2.154
_refine_diff_density_min -0.835
_refine_diff_density_rms 0.099
_refine_ls_extinction_method none
_refine_ls_goodness_of_fit_ref 1.445
_refine_ls_hydrogen_treatment constr
_refine_ls_matrix_type full
_refine_ls_number_parameters 1803
_refine_ls_number_reflns 30984
_refine_ls_number_restraints 0
_refine_ls_restrained_S_all 1.445
_refine_ls_R_factor_all 0.0903
_refine_ls_R_factor_gt 0.0770
_refine_ls_shift/su_max 0.002
_refine_ls_shift/su_mean 0.000
_refine_ls_structure_factor_coef Fsqd
_refine_ls_weighting_details 'calc w=1/[\s^2^(Fo^2^)+(0.0927P)^2^+5.0P] where P=(Fo^2^+2Fc^2^)/3'
_refine_ls_weighting_scheme calc
_refine_ls_wR_factor_gt 0.2191
_refine_ls_wR_factor_ref 0.2280
_reflns_number_gt 25182
_reflns_number_total 30984
_reflns_threshold_expression I>2\s(I)
_cod_data_source_file ic5b00792_si_002.cif
_cod_data_source_block cpd10_JCheru20
_cod_depositor_comments
;
The following automatic conversions were performed:

data item '_symmetry_cell_setting' value 'Triclinic' was changed to
'triclinic' in accordance with the
/home/saulius/struct/COD-crude-data/automatic-downloads/DataCite-retrospective/ACS/depositions/lib/dictionaries/cif_core.dic
dictionary named 'cif_core.dic' version 2.4.2 last updated on
2011-04-26.

Automatic conversion script
Id: cif_fix_values 6909 2019-04-08 15:41:33Z antanas 
;
_cod_original_sg_symbol_H-M 'P -1   '
_cod_database_code 4346179

loop_
_symmetry_equiv_pos_as_xyz
'x, y, z'
'-x, -y, -z'

loop_
_atom_site_label
_atom_site_type_symbol
_atom_site_fract_x
_atom_site_fract_y
_atom_site_fract_z
_atom_site_U_iso_or_equiv
_atom_site_adp_type
_atom_site_occupancy
_atom_site_symmetry_multiplicity
_atom_site_calc_flag
_atom_site_refinement_flags
Cu1 Cu 0.61612(4) 0.34204(4) 0.79339(2) 0.03252(16) Uani 1 1 d .
Cu2 Cu 0.24011(4) 0.90765(4) 0.70400(2) 0.03051(15) Uani 1 1 d .
Cu3 Cu -0.15889(4) 0.67832(4) 0.71355(3) 0.03492(16) Uani 1 1 d .
Cu4 Cu 0.21678(4) 0.11115(4) 0.78989(3) 0.03308(16) Uani 1 1 d .
O1 O 0.5943(2) 0.40420(18) 0.83869(12) 0.0382(7) Uani 1 1 d .
O2 O 0.62770(19) 0.42371(17) 0.73545(12) 0.0362(7) Uani 1 1 d .
O3 O 0.65002(18) 0.27494(17) 0.75038(12) 0.0363(7) Uani 1 1 d .
O4 O 0.5949(2) 0.26314(18) 0.85022(12) 0.0389(7) Uani 1 1 d .
O5 O 0.28653(19) 0.86853(19) 0.76539(12) 0.0404(8) Uani 1 1 d .
O6 O 0.33597(18) 0.86827(18) 0.66557(12) 0.0360(7) Uani 1 1 d .
O7 O 0.19066(18) 0.9288(2) 0.64583(12) 0.0405(8) Uani 1 1 d .
O8 O 0.1449(2) 0.92599(19) 0.74715(13) 0.0423(8) Uani 1 1 d .
O9 O -0.18675(19) 0.74910(18) 0.75316(13) 0.0397(7) Uani 1 1 d .
O10 O -0.14058(19) 0.75413(18) 0.65264(13) 0.0396(7) Uani 1 1 d .
O11 O -0.12798(19) 0.61098(18) 0.67134(12) 0.0394(7) Uani 1 1 d .
O12 O -0.17877(18) 0.60016(17) 0.77301(12) 0.0358(7) Uani 1 1 d .
O13 O 0.12498(19) 0.14836(18) 0.83337(12) 0.0364(7) Uani 1 1 d .
O14 O 0.16298(19) 0.15487(19) 0.73113(12) 0.0405(8) Uani 1 1 d .
O15 O 0.30919(19) 0.09749(18) 0.74337(12) 0.0373(7) Uani 1 1 d .
O16 O 0.27121(19) 0.0824(2) 0.84629(12) 0.0404(8) Uani 1 1 d .
O17 O 0.2370(3) 1.0325(2) 0.68242(15) 0.0596(11) Uani 1 1 d .
O18 O 0.2025(3) -0.0071(2) 0.81063(14) 0.0547(10) Uani 1 1 d .
C1 C 0.5855(3) 0.4762(3) 0.82692(17) 0.0333(10) Uani 1 1 d .
C2 C 0.5901(3) 0.5248(2) 0.77621(17) 0.0320(9) Uani 1 1 d .
C3 C 0.6111(3) 0.4949(3) 0.73382(17) 0.0339(10) Uani 1 1 d .
C4 C 0.5748(3) 0.6097(2) 0.76850(16) 0.0323(9) Uani 1 1 d .
C5 C 0.5039(3) 0.6636(2) 0.75611(16) 0.0305(9) Uani 1 1 d .
H5 H 0.4651 0.6458 0.7529 0.037 Uiso 1 1 calc R
C6 C 0.4885(3) 0.7424(3) 0.74832(16) 0.0320(9) Uani 1 1 d .
C7 C 0.5457(3) 0.7675(3) 0.75400(17) 0.0346(10) Uani 1 1 d .
H7 H 0.5362 0.8211 0.7490 0.042 Uiso 1 1 calc R
C8 C 0.6163(3) 0.7147(3) 0.76686(17) 0.0357(10) Uani 1 1 d .
H8 H 0.6547 0.7323 0.7709 0.043 Uiso 1 1 calc R
C9 C 0.6309(3) 0.6362(3) 0.77388(17) 0.0340(10) Uani 1 1 d .
H9 H 0.6795 0.6003 0.7824 0.041 Uiso 1 1 calc R
C10 C 0.3547(3) 0.8216(3) 0.77238(18) 0.0372(10) Uani 1 1 d .
C11 C 0.4120(3) 0.7986(2) 0.73390(17) 0.0320(9) Uani 1 1 d .
C12 C 0.4000(3) 0.8240(2) 0.68249(17) 0.0329(9) Uani 1 1 d .
C13 C 0.0778(3) 0.9449(3) 0.73456(19) 0.0403(11) Uani 1 1 d .
C14 C 0.0619(3) 0.9581(3) 0.68579(19) 0.0370(10) Uani 1 1 d .
C15 C 0.1195(3) 0.9502(3) 0.6436(2) 0.0431(11) Uani 1 1 d .
C16 C -0.0188(3) 0.9724(3) 0.6788(2) 0.0391(11) Uani 1 1 d .
C17 C -0.0429(3) 0.9093(3) 0.68720(19) 0.0373(10) Uani 1 1 d .
H17 H -0.0074 0.8587 0.6970 0.045 Uiso 1 1 calc R
C18 C -0.1172(3) 0.9170(3) 0.6819(2) 0.0397(11) Uani 1 1 d .
C19 C -0.1689(3) 0.9914(3) 0.6675(2) 0.0497(13) Uani 1 1 d .
H19 H -0.2198 0.9984 0.6636 0.060 Uiso 1 1 calc R
C20 C -0.1454(3) 1.0554(3) 0.6589(3) 0.0550(15) Uani 1 1 d .
H20 H -0.1809 1.1062 0.6495 0.066 Uiso 1 1 calc R
C21 C -0.0714(3) 1.0460(3) 0.6640(2) 0.0480(13) Uani 1 1 d .
H21 H -0.0561 1.0904 0.6573 0.058 Uiso 1 1 calc R
C22 C -0.1705(3) 0.8122(3) 0.7402(2) 0.0394(11) Uani 1 1 d .
C23 C -0.1389(3) 0.8459(3) 0.6910(2) 0.0389(11) Uani 1 1 d .
C24 C -0.1268(3) 0.8158(3) 0.6496(2) 0.0392(11) Uani 1 1 d .
C25 C -0.1177(3) 0.5385(3) 0.68470(18) 0.0356(10) Uani 1 1 d .
C26 C -0.1350(3) 0.4947(2) 0.73475(18) 0.0335(10) Uani 1 1 d .
C27 C -0.1640(3) 0.5284(3) 0.77549(18) 0.0339(10) Uani 1 1 d .
C28 C -0.1223(3) 0.4103(3) 0.74444(17) 0.0327(9) Uani 1 1 d .
C29 C -0.0502(3) 0.3561(3) 0.75232(16) 0.0321(9) Uani 1 1 d .
H29 H -0.0092 0.3733 0.7523 0.039 Uiso 1 1 calc R
C30 C -0.0368(3) 0.2774(2) 0.76021(16) 0.0307(9) Uani 1 1 d .
C31 C -0.0984(3) 0.2535(3) 0.76067(17) 0.0365(10) Uani 1 1 d .
H31 H -0.0907 0.2000 0.7662 0.044 Uiso 1 1 calc R
C32 C -0.1699(3) 0.3066(3) 0.75319(18) 0.0378(10) Uani 1 1 d .
H32 H -0.2112 0.2896 0.7534 0.045 Uiso 1 1 calc R
C33 C -0.1823(3) 0.3850(3) 0.74527(17) 0.0364(10) Uani 1 1 d .
H33 H -0.2320 0.4213 0.7404 0.044 Uiso 1 1 calc R
C34 C 0.0595(3) 0.1917(2) 0.81997(17) 0.0335(10) Uani 1 1 d .
C35 C 0.0415(3) 0.2205(2) 0.76978(17) 0.0324(9) Uani 1 1 d .
C36 C 0.0944(3) 0.2023(3) 0.72805(19) 0.0402(11) Uani 1 1 d .
C37 C 0.3769(3) 0.0821(2) 0.75309(19) 0.0350(10) Uani 1 1 d .
C38 C 0.3971(3) 0.0674(2) 0.80137(18) 0.0349(10) Uani 1 1 d .
C39 C 0.3429(3) 0.0677(3) 0.84527(19) 0.0400(11) Uani 1 1 d .
C40 C 0.4787(3) 0.0542(3) 0.80621(17) 0.0354(10) Uani 1 1 d .
C41 C 0.5017(3) 0.1167(2) 0.80283(17) 0.0341(10) Uani 1 1 d .
H41 H 0.4652 0.1672 0.7967 0.041 Uiso 1 1 calc R
C42 C 0.5765(3) 0.1075(3) 0.80821(18) 0.0369(10) Uani 1 1 d .
C43 C 0.6291(3) 0.0330(3) 0.8168(2) 0.0416(11) Uani 1 1 d .
H43 H 0.6805 0.0250 0.8203 0.050 Uiso 1 1 calc R
C44 C 0.6067(3) -0.0296(3) 0.8204(2) 0.0438(12) Uani 1 1 d .
H44 H 0.6433 -0.0800 0.8258 0.053 Uiso 1 1 calc R
C45 C 0.5324(3) -0.0198(3) 0.81621(19) 0.0388(11) Uani 1 1 d .
H45 H 0.5176 -0.0635 0.8201 0.047 Uiso 1 1 calc R
C46 C 0.6336(3) 0.2126(3) 0.75897(19) 0.0352(10) Uani 1 1 d .
C47 C 0.5974(3) 0.1765(2) 0.80535(18) 0.0335(10) Uani 1 1 d .
C48 C 0.5815(3) 0.2035(3) 0.84859(18) 0.0359(10) Uani 1 1 d .
C49 C 0.5724(4) 0.5066(3) 0.87213(19) 0.0480(13) Uani 1 1 d .
H49A H 0.6227 0.4917 0.8839 0.058 Uiso 1 1 calc R
H49B H 0.5535 0.5640 0.8603 0.058 Uiso 1 1 calc R
C50 C 0.5185(4) 0.4817(4) 0.9170(3) 0.0662(17) Uani 1 1 d .
H50 H 0.5347 0.4444 0.9478 0.079 Uiso 1 1 calc R
C51 C 0.4394(5) 0.5201(4) 0.9088(3) 0.076(2) Uani 1 1 d .
H51A H 0.4287 0.5031 0.8823 0.091 Uiso 1 1 calc R
H51B H 0.4300 0.5768 0.8960 0.091 Uiso 1 1 calc R
C52 C 0.3815(4) 0.5021(4) 0.9600(3) 0.076(2) Uani 1 1 d .
H52A H 0.3905 0.4455 0.9727 0.092 Uiso 1 1 calc R
H52B H 0.3922 0.5189 0.9866 0.092 Uiso 1 1 calc R
C53 C 0.3009(5) 0.5420(6) 0.9512(3) 0.101(3) Uani 1 1 d .
H53A H 0.2905 0.5982 0.9419 0.151 Uiso 1 1 calc R
H53B H 0.2676 0.5264 0.9822 0.151 Uiso 1 1 calc R
H53C H 0.2910 0.5280 0.9234 0.151 Uiso 1 1 calc R
C54 C 0.6167(3) 0.5470(3) 0.68045(18) 0.0443(12) Uani 1 1 d .
H54A H 0.6663 0.5243 0.6613 0.053 Uiso 1 1 calc R
H54B H 0.6151 0.5983 0.6817 0.053 Uiso 1 1 calc R
C55 C 0.5509(5) 0.5574(4) 0.6529(2) 0.073(2) Uani 1 1 d .
H55A H 0.5513 0.5055 0.6540 0.087 Uiso 1 1 calc R
H55B H 0.5019 0.5818 0.6718 0.087 Uiso 1 1 calc R
C56 C 0.5531(6) 0.6062(4) 0.5974(2) 0.088(3) Uani 1 1 d .
H56A H 0.5002 0.6277 0.5882 0.106 Uiso 1 1 calc R
H56B H 0.5696 0.6505 0.5948 0.106 Uiso 1 1 calc R
C57 C 0.6006(6) 0.5680(5) 0.5616(3) 0.093(3) Uani 1 1 d .
H57A H 0.5837 0.5240 0.5640 0.112 Uiso 1 1 calc R
H57B H 0.6533 0.5460 0.5710 0.112 Uiso 1 1 calc R
C58 C 0.6037(4) 0.6172(4) 0.5053(2) 0.0673(18) Uani 1 1 d .
H58A H 0.5541 0.6315 0.4932 0.101 Uiso 1 1 calc R
H58B H 0.6440 0.5868 0.4844 0.101 Uiso 1 1 calc R
H58C H 0.6147 0.6642 0.5026 0.101 Uiso 1 1 calc R
C59 C 0.3694(3) 0.7931(3) 0.82729(18) 0.0395(11) Uani 1 1 d .
H59A H 0.4107 0.7425 0.8330 0.047 Uiso 1 1 calc R
H59B H 0.3224 0.7857 0.8497 0.047 Uiso 1 1 calc R
C60 C 0.3929(3) 0.8518(3) 0.8409(2) 0.0505(13) Uani 1 1 d .
H60A H 0.4406 0.8580 0.8190 0.061 Uiso 1 1 calc R
H60B H 0.3523 0.9028 0.8339 0.061 Uiso 1 1 calc R
C61 C 0.4057(4) 0.8265(4) 0.8962(2) 0.0555(14) Uani 1 1 d .
H61A H 0.3576 0.8214 0.9179 0.067 Uiso 1 1 calc R
H61B H 0.4184 0.8671 0.9034 0.067 Uiso 1 1 calc R
C62 C 0.4704(4) 0.7491(4) 0.9102(2) 0.0683(18) Uani 1 1 d .
H62A H 0.4539 0.7069 0.9086 0.082 Uiso 1 1 calc R
H62B H 0.5161 0.7511 0.8847 0.082 Uiso 1 1 calc R
C63 C 0.4917(4) 0.7310(5) 0.9620(3) 0.083(2) Uani 1 1 d .
H63A H 0.5028 0.7751 0.9649 0.125 Uiso 1 1 calc R
H63B H 0.5371 0.6849 0.9674 0.125 Uiso 1 1 calc R
H63C H 0.4490 0.7213 0.9877 0.125 Uiso 1 1 calc R
C64 C 0.4627(3) 0.7979(3) 0.64208(18) 0.0378(10) Uani 1 1 d .
H64A H 0.4571 0.7523 0.6364 0.045 Uiso 1 1 calc R
H64B H 0.5127 0.7811 0.6547 0.045 Uiso 1 1 calc R
C65 C 0.4632(3) 0.8593(3) 0.59154(18) 0.0399(11) Uani 1 1 d .
H65A H 0.4727 0.9035 0.5964 0.048 Uiso 1 1 calc R
H65B H 0.4123 0.8787 0.5797 0.048 Uiso 1 1 calc R
C66 C 0.5240(3) 0.8284(3) 0.55114(18) 0.0405(11) Uani 1 1 d .
H66A H 0.5737 0.8030 0.5652 0.049 Uiso 1 1 calc R
H66B H 0.5108 0.7883 0.5438 0.049 Uiso 1 1 calc R
C67 C 0.5341(3) 0.8879(3) 0.5023(2) 0.0546(14) Uani 1 1 d .
H67A H 0.5512 0.9261 0.5090 0.066 Uiso 1 1 calc R
H67B H 0.4838 0.9158 0.4892 0.066 Uiso 1 1 calc R
C68 C 0.5910(4) 0.8542(4) 0.4621(2) 0.0642(17) Uani 1 1 d .
H68A H 0.6399 0.8233 0.4756 0.096 Uiso 1 1 calc R
H68B H 0.5986 0.8963 0.4322 0.096 Uiso 1 1 calc R
H68C H 0.5715 0.8210 0.4523 0.096 Uiso 1 1 calc R
C69 C 0.0148(3) 0.9519(3) 0.7788(2) 0.0472(12) Uani 1 1 d .
H69A H 0.0321 0.9102 0.8097 0.057 Uiso 1 1 calc R
H69B H -0.0311 0.9467 0.7710 0.057 Uiso 1 1 calc R
C70 C -0.0047(3) 1.0316(3) 0.7879(2) 0.0473(12) Uani 1 1 d .
H70A H 0.0418 1.0364 0.7950 0.057 Uiso 1 1 calc R
H70B H -0.0214 1.0727 0.7566 0.057 Uiso 1 1 calc R
C71 C -0.0684(3) 1.0434(3) 0.8325(2) 0.0537(14) Uani 1 1 d .
H71A H -0.0563 0.9965 0.8616 0.064 Uiso 1 1 calc R
H71B H -0.0686 1.0875 0.8431 0.064 Uiso 1 1 calc R
C72 C -0.1490(3) 1.0591(3) 0.8204(2) 0.0513(13) Uani 1 1 d .
H72A H -0.1627 1.1070 0.7922 0.062 Uiso 1 1 calc R
H72B H -0.1495 1.0156 0.8094 0.062 Uiso 1 1 calc R
C73 C -0.2068(4) 1.0680(4) 0.8665(3) 0.0647(17) Uani 1 1 d .
H73A H -0.1965 1.0187 0.8932 0.097 Uiso 1 1 calc R
H73B H -0.2585 1.0828 0.8574 0.097 Uiso 1 1 calc R
H73C H -0.2034 1.1083 0.8790 0.097 Uiso 1 1 calc R
C74 C 0.0960(3) 0.9699(4) 0.5916(2) 0.0577(15) Uani 1 1 d .
H74A H 0.0639 0.9381 0.5937 0.069 Uiso 1 1 calc R
H74B H 0.0635 1.0249 0.5826 0.069 Uiso 1 1 calc R
C75 C 0.1597(3) 0.9580(4) 0.5494(2) 0.0548(14) Uani 1 1 d .
H75A H 0.1377 0.9617 0.5196 0.066 Uiso 1 1 calc R
H75B H 0.1950 0.9044 0.5601 0.066 Uiso 1 1 calc R
C76 C 0.2074(4) 1.0137(4) 0.5321(2) 0.068(2) Uani 1 1 d .
H76A H 0.1765 1.0652 0.5129 0.081 Uiso 1 1 calc R
H76B H 0.2201 1.0198 0.5624 0.081 Uiso 1 1 calc R
C77 C 0.2810(4) 0.9842(4) 0.4987(3) 0.078(2) Uani 1 1 d .
H77A H 0.3124 1.0183 0.4924 0.094 Uiso 1 1 calc R
H77B H 0.3102 0.9317 0.5178 0.094 Uiso 1 1 calc R
C78 C 0.2707(5) 0.9803(4) 0.4486(3) 0.078(2) Uani 1 1 d .
H78A H 0.2455 0.9415 0.4543 0.118 Uiso 1 1 calc R
H78B H 0.3209 0.9656 0.4285 0.118 Uiso 1 1 calc R
H78C H 0.2390 1.0311 0.4302 0.118 Uiso 1 1 calc R
C79 C -0.1856(3) 0.8482(3) 0.7829(2) 0.0435(12) Uani 1 1 d .
H79A H -0.2358 0.8465 0.8027 0.052 Uiso 1 1 calc R
H79B H -0.1881 0.9033 0.7686 0.052 Uiso 1 1 calc R
C80 C -0.1232(3) 0.8064(3) 0.8186(2) 0.0432(11) Uani 1 1 d .
H80A H -0.1153 0.7500 0.8290 0.052 Uiso 1 1 calc R
H80B H -0.0744 0.8146 0.8001 0.052 Uiso 1 1 calc R
C81 C -0.1443(3) 0.8354(3) 0.8659(2) 0.0523(13) Uani 1 1 d .
H81A H -0.1508 0.8915 0.8552 0.063 Uiso 1 1 calc R
H81B H -0.1942 0.8289 0.8834 0.063 Uiso 1 1 calc R
C82 C -0.0854(4) 0.7939(4) 0.9033(2) 0.0667(17) Uani 1 1 d .
H82A H -0.0797 0.7379 0.9146 0.080 Uiso 1 1 calc R
H82B H -0.0352 0.7994 0.8856 0.080 Uiso 1 1 calc R
C83 C -0.1063(6) 0.8244(5) 0.9493(3) 0.100(3) Uani 1 1 d .
H83A H -0.1084 0.8788 0.9386 0.150 Uiso 1 1 calc R
H83B H -0.0677 0.7939 0.9727 0.150 Uiso 1 1 calc R
H83C H -0.1566 0.8203 0.9665 0.150 Uiso 1 1 calc R
C84 C -0.0952(3) 0.8538(3) 0.5968(2) 0.0466(12) Uani 1 1 d .
H84A H -0.1005 0.9078 0.5944 0.056 Uiso 1 1 calc R
H84B H -0.1248 0.8552 0.5715 0.056 Uiso 1 1 calc R
C85 C -0.0107(3) 0.8089(4) 0.5850(2) 0.0507(13) Uani 1 1 d .
H85A H 0.0188 0.8092 0.6097 0.061 Uiso 1 1 calc R
H85B H -0.0055 0.7543 0.5891 0.061 Uiso 1 1 calc R
C86 C 0.0231(4) 0.8432(4) 0.5311(2) 0.0669(19) Uani 1 1 d .
H86A H 0.0210 0.8966 0.5277 0.080 Uiso 1 1 calc R
H86B H -0.0084 0.8461 0.5064 0.080 Uiso 1 1 calc R
C87 C 0.1059(5) 0.7952(7) 0.5184(3) 0.109(4) Uani 1 1 d .
H87A H 0.1374 0.7930 0.5428 0.131 Uiso 1 1 calc R
H87B H 0.1080 0.7415 0.5225 0.131 Uiso 1 1 calc R
C88 C 0.1392(7) 0.8265(9) 0.4662(4) 0.164(6) Uani 1 1 d .
H88A H 0.1081 0.8291 0.4418 0.247 Uiso 1 1 calc R
H88B H 0.1917 0.7927 0.4598 0.247 Uiso 1 1 calc R
H88C H 0.1398 0.8787 0.4623 0.247 Uiso 1 1 calc R
C89 C -0.1776(3) 0.4792(3) 0.82904(17) 0.0340(10) Uani 1 1 d .
H89A H -0.1849 0.4316 0.8278 0.041 Uiso 1 1 calc R
H89B H -0.2249 0.5082 0.8471 0.041 Uiso 1 1 calc R
C90 C -0.1098(3) 0.4568(3) 0.85829(17) 0.0368(10) Uani 1 1 d .
H90A H -0.0993 0.5044 0.8562 0.044 Uiso 1 1 calc R
H90B H -0.0637 0.4237 0.8418 0.044 Uiso 1 1 calc R
C91 C -0.1240(3) 0.4134(3) 0.91437(18) 0.0405(11) Uani 1 1 d .
H91A H -0.1720 0.4450 0.9302 0.049 Uiso 1 1 calc R
H91B H -0.1311 0.3641 0.9164 0.049 Uiso 1 1 calc R
C92 C -0.0601(3) 0.3958(3) 0.94393(19) 0.0465(12) Uani 1 1 d .
H92A H -0.0508 0.4447 0.9400 0.056 Uiso 1 1 calc R
H92B H -0.0128 0.3615 0.9293 0.056 Uiso 1 1 calc R
C93 C -0.0757(4) 0.3572(4) 1.0002(2) 0.0558(14) Uani 1 1 d .
H93A H -0.1213 0.3917 1.0153 0.084 Uiso 1 1 calc R
H93B H -0.0315 0.3467 1.0171 0.084 Uiso 1 1 calc R
H93C H -0.0845 0.3084 1.0045 0.084 Uiso 1 1 calc R
C94 C -0.0816(3) 0.5014(3) 0.64208(19) 0.0431(11) Uani 1 1 d .
H94A H -0.1135 0.5268 0.6137 0.052 Uiso 1 1 calc R
H94B H -0.0776 0.4458 0.6540 0.052 Uiso 1 1 calc R
C95 C -0.0007(3) 0.5101(3) 0.6236(2) 0.0512(13) Uani 1 1 d .
H95A H -0.0052 0.5656 0.6147 0.061 Uiso 1 1 calc R
H95B H 0.0314 0.4818 0.6517 0.061 Uiso 1 1 calc R
C96 C 0.0385(3) 0.4796(3) 0.5780(2) 0.0518(13) Uani 1 1 d .
H96A H 0.0044 0.5043 0.5510 0.062 Uiso 1 1 calc R
H96B H 0.0476 0.4231 0.5878 0.062 Uiso 1 1 calc R
C97 C 0.1155(4) 0.4954(4) 0.5570(2) 0.0595(15) Uani 1 1 d .
H97A H 0.1062 0.5520 0.5462 0.071 Uiso 1 1 calc R
H97B H 0.1490 0.4721 0.5844 0.071 Uiso 1 1 calc R
C98 C 0.1556(4) 0.4628(4) 0.5127(2) 0.0729(19) Uani 1 1 d .
H98A H 0.1611 0.4075 0.5224 0.109 Uiso 1 1 calc R
H98B H 0.2064 0.4693 0.5027 0.109 Uiso 1 1 calc R
H98C H 0.1254 0.4902 0.4840 0.109 Uiso 1 1 calc R
C99 C -0.0017(3) 0.2127(3) 0.86278(19) 0.0485(13) Uani 1 1 d .
H99A H -0.0160 0.2692 0.8581 0.058 Uiso 1 1 calc R
H99B H -0.0476 0.2022 0.8598 0.058 Uiso 1 1 calc R
C100 C 0.0192(5) 0.1717(6) 0.9154(3) 0.108(4) Uani 1 1 d .
H10A H 0.0534 0.1184 0.9159 0.129 Uiso 1 1 calc R
H10B H 0.0488 0.1984 0.9234 0.129 Uiso 1 1 calc R
C101 C -0.0452(8) 0.1664(7) 0.9562(4) 0.132(4) Uani 1 1 d .
H10C H -0.0284 0.1588 0.9890 0.158 Uiso 1 1 calc R
H10D H -0.0876 0.2161 0.9494 0.158 Uiso 1 1 calc R
C102 C -0.0725(8) 0.1067(7) 0.9608(5) 0.133(4) Uani 1 1 d .
H10E H -0.0309 0.0588 0.9566 0.159 Uiso 1 1 calc R
H10F H -0.1108 0.1218 0.9374 0.159 Uiso 1 1 calc R
C103 C -0.1058(15) 0.1012(13) 1.0120(5) 0.337(17) Uani 1 1 d .
H10G H -0.0673 0.0661 1.0348 0.506 Uiso 1 1 calc R
H10H H -0.1488 0.0811 1.0189 0.506 Uiso 1 1 calc R
H10I H -0.1244 0.1527 1.0178 0.506 Uiso 1 1 calc R
C104 C 0.0743(3) 0.2400(3) 0.6740(2) 0.0475(12) Uani 1 1 d .
H10J H 0.0311 0.2888 0.6733 0.057 Uiso 1 1 calc R
H10K H 0.1189 0.2536 0.6517 0.057 Uiso 1 1 calc R
C105 C 0.0526(4) 0.1895(4) 0.6533(2) 0.0649(17) Uani 1 1 d .
H10L H 0.0101 0.1732 0.6766 0.078 Uiso 1 1 calc R
H10M H 0.0969 0.1422 0.6518 0.078 Uiso 1 1 calc R
C106 C 0.0274(4) 0.2316(4) 0.5994(2) 0.0665(18) Uani 1 1 d .
H10N H 0.0085 0.1974 0.5896 0.080 Uiso 1 1 calc R
H10O H -0.0164 0.2789 0.6016 0.080 Uiso 1 1 calc R
C107 C 0.0855(4) 0.2544(4) 0.5582(2) 0.0626(16) Uani 1 1 d .
H10P H 0.1285 0.2073 0.5541 0.075 Uiso 1 1 calc R
H10Q H 0.1061 0.2875 0.5679 0.075 Uiso 1 1 calc R
C108 C 0.0534(4) 0.2986(4) 0.5071(2) 0.0638(16) Uani 1 1 d .
H10R H 0.0349 0.2654 0.4966 0.096 Uiso 1 1 calc R
H10S H 0.0940 0.3132 0.4812 0.096 Uiso 1 1 calc R
H10T H 0.0110 0.3454 0.5109 0.096 Uiso 1 1 calc R
C109 C 0.3693(3) 0.0514(3) 0.89616(18) 0.0434(11) Uani 1 1 d .
H10U H 0.3805 0.0974 0.8967 0.052 Uiso 1 1 calc R
H10V H 0.4177 0.0074 0.8991 0.052 Uiso 1 1 calc R
C110 C 0.3119(3) 0.0324(3) 0.9423(2) 0.0494(13) Uani 1 1 d .
H11A H 0.2993 -0.0127 0.9417 0.059 Uiso 1 1 calc R
H11B H 0.2640 0.0770 0.9405 0.059 Uiso 1 1 calc R
C111 C 0.3435(4) 0.0141(4) 0.9922(2) 0.0557(14) Uani 1 1 d .
H11C H 0.3923 -0.0294 0.9934 0.067 Uiso 1 1 calc R
H11D H 0.3067 -0.0027 1.0212 0.067 Uiso 1 1 calc R
C112 C 0.3576(4) 0.0843(4) 0.9979(2) 0.0611(16) Uani 1 1 d .
H11E H 0.3980 0.0979 0.9708 0.073 Uiso 1 1 calc R
H11F H 0.3101 0.1292 0.9934 0.073 Uiso 1 1 calc R
C113 C 0.3817(5) 0.0693(4) 1.0492(2) 0.075(2) Uani 1 1 d .
H11G H 0.3424 0.0548 1.0764 0.112 Uiso 1 1 calc R
H11H H 0.3878 0.1164 1.0515 0.112 Uiso 1 1 calc R
H11I H 0.4305 0.0271 1.0531 0.112 Uiso 1 1 calc R
C114 C 0.4368(3) 0.0813(3) 0.70683(18) 0.0394(11) Uani 1 1 d .
H11J H 0.4763 0.1006 0.7108 0.047 Uiso 1 1 calc R
H11K H 0.4123 0.1170 0.6763 0.047 Uiso 1 1 calc R
C115 C 0.4754(3) 0.0007(3) 0.6988(2) 0.0453(12) Uani 1 1 d .
H11L H 0.4359 -0.0203 0.6971 0.054 Uiso 1 1 calc R
H11M H 0.5035 -0.0343 0.7281 0.054 Uiso 1 1 calc R
C116 C 0.5317(4) 0.0035(3) 0.6493(2) 0.0543(14) Uani 1 1 d .
H11N H 0.5021 0.0223 0.6202 0.065 Uiso 1 1 calc R
H11O H 0.5577 0.0416 0.6454 0.065 Uiso 1 1 calc R
C117 C 0.5913(3) -0.0726(3) 0.6472(2) 0.0544(14) Uani 1 1 d .
H11P H 0.6159 -0.0694 0.6117 0.065 Uiso 1 1 calc R
H11Q H 0.5665 -0.1133 0.6578 0.065 Uiso 1 1 calc R
C118 C 0.6532(3) -0.0953(4) 0.6818(3) 0.0595(15) Uani 1 1 d .
H11R H 0.6808 -0.0573 0.6697 0.089 Uiso 1 1 calc R
H11S H 0.6893 -0.1468 0.6809 0.089 Uiso 1 1 calc R
H11T H 0.6289 -0.0964 0.7168 0.089 Uiso 1 1 calc R
C119 C 0.5479(3) 0.1606(3) 0.89962(19) 0.0451(12) Uani 1 1 d .
H11U H 0.5894 0.1287 0.9213 0.054 Uiso 1 1 calc R
H11V H 0.5257 0.1253 0.8940 0.054 Uiso 1 1 calc R
C120 C 0.4853(4) 0.2164(3) 0.9277(2) 0.0535(14) Uani 1 1 d .
H12A H 0.4693 0.1862 0.9620 0.064 Uiso 1 1 calc R
H12B H 0.5070 0.2531 0.9321 0.064 Uiso 1 1 calc R
C121 C 0.4154(4) 0.2621(4) 0.8999(2) 0.0621(16) Uani 1 1 d .
H12C H 0.3868 0.2266 0.9034 0.075 Uiso 1 1 calc R
H12D H 0.4331 0.2802 0.8633 0.075 Uiso 1 1 calc R
C122 C 0.3594(4) 0.3329(4) 0.9177(3) 0.0726(19) Uani 1 1 d .
H12E H 0.3864 0.3708 0.9121 0.087 Uiso 1 1 calc R
H12F H 0.3165 0.3583 0.8967 0.087 Uiso 1 1 calc R
C123 C 0.3273(5) 0.3113(5) 0.9736(3) 0.075(2) Uani 1 1 d .
H12G H 0.3024 0.2722 0.9797 0.113 Uiso 1 1 calc R
H12H H 0.2897 0.3575 0.9825 0.113 Uiso 1 1 calc R
H12I H 0.3691 0.2902 0.9947 0.113 Uiso 1 1 calc R
C124 C 0.6536(3) 0.1802(3) 0.71412(19) 0.0405(11) Uani 1 1 d .
H12J H 0.6599 0.1241 0.7262 0.049 Uiso 1 1 calc R
H12K H 0.7030 0.1864 0.6951 0.049 Uiso 1 1 calc R
C125 C 0.5908(3) 0.2217(3) 0.67842(19) 0.0445(12) Uani 1 1 d .
H12L H 0.5426 0.2117 0.6967 0.053 Uiso 1 1 calc R
H12M H 0.5813 0.2783 0.6689 0.053 Uiso 1 1 calc R
C126 C 0.6130(3) 0.1947(3) 0.63034(19) 0.0459(12) Uani 1 1 d .
H12N H 0.6637 0.2001 0.6141 0.055 Uiso 1 1 calc R
H12O H 0.6180 0.1390 0.6399 0.055 Uiso 1 1 calc R
C127 C 0.5560(4) 0.2391(4) 0.5919(2) 0.0569(15) Uani 1 1 d .
H12P H 0.5055 0.2325 0.6077 0.068 Uiso 1 1 calc R
H12Q H 0.5498 0.2950 0.5828 0.068 Uiso 1 1 calc R
C128 C 0.5807(4) 0.2125(4) 0.5443(2) 0.0654(17) Uani 1 1 d .
H12R H 0.6315 0.2171 0.5293 0.098 Uiso 1 1 calc R
H12S H 0.5438 0.2448 0.5199 0.098 Uiso 1 1 calc R
H12T H 0.5829 0.1583 0.5527 0.098 Uiso 1 1 calc R
C129 C 0.2825(3) 1.0637(3) 0.6380(2) 0.0501(13) Uani 1 1 d .
H12U H 0.3091 1.0247 0.6192 0.075 Uiso 1 1 calc R
H12V H 0.3203 1.0780 0.6481 0.075 Uiso 1 1 calc R
H12W H 0.2493 1.1097 0.6163 0.075 Uiso 1 1 calc R
C130 C 0.1749(3) -0.0433(3) 0.8605(2) 0.0510(13) Uani 1 1 d .
H13A H 0.2173 -0.0858 0.8768 0.077 Uiso 1 1 calc R
H13B H 0.1355 -0.0637 0.8589 0.077 Uiso 1 1 calc R
H13C H 0.1529 -0.0052 0.8803 0.077 Uiso 1 1 calc R
C200 C 0.0784(3) 0.5923(3) 0.7329(2) 0.0506(13) Uani 1 1 d .
H200 H 0.1132 0.5839 0.7577 0.061 Uiso 1 1 calc R
C201 C 0.3727(4) 0.4265(4) 0.7727(3) 0.0680(17) Uani 1 1 d .
H201 H 0.3480 0.4010 0.8061 0.082 Uiso 1 1 calc R
C202 C 0.1928(3) 0.2630(3) 0.8570(2) 0.0470(12) Uani 1 1 d .
H202 H 0.1845 0.2136 0.8594 0.056 Uiso 1 1 calc R
C203 C 0.2678(3) 0.2782(3) 0.6731(2) 0.0473(12) Uani 1 1 d .
H203 H 0.2640 0.2260 0.6935 0.057 Uiso 1 1 calc R
C204 C 0.2410(3) 0.2779(3) 0.4074(2) 0.0455(12) Uani 1 1 d .
H204 H 0.1877 0.2973 0.3983 0.055 Uiso 1 1 calc R
C205 C 0.3734(4) 0.5376(4) 0.5798(3) 0.0713(19) Uani 1 1 d .
H205 H 0.3663 0.5737 0.6004 0.086 Uiso 1 1 calc R
C206 C 0.0965(5) 0.4938(5) 0.8948(3) 0.084(2) Uani 1 1 d .
H206 H 0.0808 0.4547 0.8874 0.100 Uiso 1 1 calc R
C207 C 0.6931(4) 0.2766(3) 0.9263(2) 0.0539(14) Uani 1 1 d .
H207 H 0.6422 0.3022 0.9130 0.065 Uiso 1 1 calc R
C208 C 0.7525(3) 0.3464(3) 0.6368(2) 0.0497(13) Uani 1 1 d .
H208 H 0.7192 0.3526 0.6694 0.060 Uiso 1 1 calc R
C209 C 0.7352(3) 0.6622(3) 0.8796(2) 0.0439(12) Uani 1 1 d .
H209 H 0.7527 0.6596 0.8436 0.053 Uiso 1 1 calc R
C210 C 0.2757(3) 0.7508(3) 0.6375(2) 0.0464(12) Uani 1 1 d .
H210 H 0.2776 0.7999 0.6411 0.056 Uiso 1 1 calc R
C211 C 0.1826(3) 0.7482(3) 0.8186(2) 0.0475(12) Uani 1 1 d .
H211 H 0.1923 0.7985 0.8001 0.057 Uiso 1 1 calc R
Cl1 Cl 0.01496(8) 0.68722(7) 0.72231(6) 0.0519(3) Uani 1 1 d .
Cl2 Cl 0.02477(10) 0.52699(9) 0.75890(7) 0.0708(4) Uani 1 1 d .
Cl3 Cl 0.13332(10) 0.57569(10) 0.67605(7) 0.0671(4) Uani 1 1 d .
Cl4 Cl 0.11714(9) 0.34201(9) 0.82805(6) 0.0611(4) Uani 1 1 d .
Cl5 Cl 0.27981(9) 0.26667(9) 0.81774(7) 0.0683(4) Uani 1 1 d .
Cl6 Cl 0.19120(11) 0.26724(10) 0.91806(6) 0.0707(4) Uani 1 1 d .
Cl7 Cl 0.24950(11) 0.33973(9) 0.43784(6) 0.0670(4) Uani 1 1 d .
Cl8 Cl 0.30615(8) 0.27916(8) 0.35065(5) 0.0493(3) Uani 1 1 d .
Cl9 Cl 0.25845(8) 0.18286(8) 0.44751(5) 0.0534(3) Uani 1 1 d .
Cl10 Cl 0.18647(9) 0.34939(9) 0.69117(6) 0.0614(4) Uani 1 1 d .
Cl11 Cl 0.35130(9) 0.28788(9) 0.68490(7) 0.0671(4) Uani 1 1 d .
Cl12 Cl 0.27429(11) 0.28654(10) 0.60780(6) 0.0705(4) Uani 1 1 d .
Cl13 Cl 0.30428(9) 0.47241(9) 0.73141(7) 0.0658(4) Uani 1 1 d .
Cl14 Cl 0.44979(9) 0.35280(9) 0.75055(7) 0.0671(4) Uani 1 1 d .
Cl15 Cl 0.40932(11) 0.49002(9) 0.78364(7) 0.0726(5) Uani 1 1 d .
Cl16 Cl 0.44188(13) 0.44915(11) 0.60489(8) 0.0854(5) Uani 1 1 d .
Cl17 Cl 0.40551(12) 0.57918(11) 0.51644(7) 0.0795(5) Uani 1 1 d .
Cl18 Cl 0.28514(14) 0.52533(17) 0.58339(10) 0.1092(8) Uani 1 1 d .
Cl19 Cl 0.02248(10) 0.58178(10) 0.88284(8) 0.0772(5) Uani 1 1 d .
Cl20 Cl 0.18068(10) 0.50435(11) 0.85175(8) 0.0768(5) Uani 1 1 d .
Cl21 Cl 0.11458(13) 0.45989(11) 0.95698(7) 0.0832(5) Uani 1 1 d .
Cl22 Cl 0.67816(9) 0.75782(8) 0.87941(6) 0.0655(4) Uani 1 1 d .
Cl23 Cl 0.81582(9) 0.63351(10) 0.91088(6) 0.0621(4) Uani 1 1 d .
Cl24 Cl 0.79971(9) 0.41677(8) 0.61468(6) 0.0580(3) Uani 1 1 d .
Cl25 Cl 0.82303(9) 0.25251(8) 0.64837(7) 0.0618(4) Uani 1 1 d .
Cl26 Cl 0.69888(10) 0.18041(9) 0.96166(5) 0.0640(4) Uani 1 1 d .
Cl27 Cl 0.76509(9) 0.27966(9) 0.87403(6) 0.0627(4) Uani 1 1 d .
Cl28 Cl 0.11362(10) 0.74053(9) 0.79013(7) 0.0690(4) Uani 1 1 d .
Cl29 Cl 0.26933(10) 0.67225(9) 0.81491(8) 0.0734(5) Uani 1 1 d .
Cl30 Cl 0.17889(10) 0.75406(11) 0.64845(7) 0.0767(5) Uani 1 1 d .
Cl31 Cl 0.32842(13) 0.67342(12) 0.68166(8) 0.0949(7) Uani 1 1 d .
Cl32 Cl 0.67960(8) 0.60046(8) 0.90957(5) 0.0535(3) Uani 1 1 d .
Cl33 Cl 0.31461(11) 0.74507(10) 0.57524(6) 0.0743(5) Uani 1 1 d .
Cl34 Cl 0.69597(11) 0.35655(11) 0.59262(7) 0.0768(5) Uani 1 1 d .
Cl35 Cl 0.69808(11) 0.32852(11) 0.96595(7) 0.0722(4) Uani 1 1 d .
Cl36 Cl 0.14939(11) 0.74708(11) 0.88225(6) 0.0767(5) Uani 1 1 d .

loop_
_atom_site_aniso_label
_atom_site_aniso_U_11
_atom_site_aniso_U_22
_atom_site_aniso_U_33
_atom_site_aniso_U_23
_atom_site_aniso_U_13
_atom_site_aniso_U_12
Cu1 0.0351(4) 0.0251(3) 0.0353(3) -0.0057(3) -0.0042(3) -0.0097(3)
Cu2 0.0285(3) 0.0269(3) 0.0336(3) -0.0092(3) -0.0002(3) -0.0072(3)
Cu3 0.0358(4) 0.0267(3) 0.0398(4) -0.0027(3) -0.0078(3) -0.0111(3)
Cu4 0.0326(4) 0.0262(3) 0.0369(3) -0.0089(3) -0.0050(3) -0.0047(3)
O1 0.047(2) 0.0297(16) 0.0345(16) -0.0044(13) -0.0063(15) -0.0118(14)
O2 0.0410(19) 0.0274(16) 0.0382(17) -0.0087(13) -0.0033(14) -0.0098(13)
O3 0.0358(18) 0.0285(16) 0.0429(17) -0.0073(13) -0.0013(14) -0.0126(13)
O4 0.050(2) 0.0296(16) 0.0370(17) -0.0058(13) -0.0074(15) -0.0139(15)
O5 0.0329(18) 0.0442(19) 0.0348(17) -0.0149(14) -0.0006(14) -0.0004(14)
O6 0.0301(17) 0.0389(17) 0.0352(16) -0.0105(14) -0.0060(14) -0.0052(14)
O7 0.0252(17) 0.058(2) 0.0394(17) -0.0165(16) 0.0000(14) -0.0140(15)
O8 0.0360(19) 0.0418(19) 0.0401(18) -0.0096(15) -0.0007(15) -0.0060(15)
O9 0.0365(18) 0.0286(16) 0.0524(19) -0.0071(14) -0.0026(15) -0.0139(14)
O10 0.0419(19) 0.0328(17) 0.0421(18) -0.0015(14) -0.0117(15) -0.0134(14)
O11 0.0426(19) 0.0290(16) 0.0388(17) -0.0024(13) -0.0033(15) -0.0100(14)
O12 0.0351(17) 0.0249(15) 0.0417(17) -0.0036(13) -0.0053(14) -0.0079(13)
O13 0.0372(18) 0.0316(16) 0.0349(16) -0.0067(13) -0.0082(14) -0.0048(14)
O14 0.0355(19) 0.0431(19) 0.0394(17) -0.0154(15) -0.0048(15) -0.0049(15)
O15 0.0337(18) 0.0347(17) 0.0409(17) -0.0119(14) -0.0035(14) -0.0075(14)
O16 0.0303(18) 0.0462(19) 0.0381(17) -0.0094(15) -0.0040(14) -0.0068(14)
O17 0.088(3) 0.040(2) 0.055(2) -0.0177(17) 0.016(2) -0.035(2)
O18 0.079(3) 0.0328(18) 0.049(2) -0.0163(16) 0.009(2) -0.0204(18)
C1 0.034(2) 0.032(2) 0.033(2) -0.0065(18) -0.0024(19) -0.0133(19)
C2 0.035(2) 0.024(2) 0.035(2) -0.0039(17) -0.0061(19) -0.0096(18)
C3 0.034(2) 0.030(2) 0.034(2) -0.0029(18) -0.0040(19) -0.0112(19)
C4 0.035(2) 0.026(2) 0.032(2) -0.0049(17) -0.0026(19) -0.0088(18)
C5 0.032(2) 0.027(2) 0.033(2) -0.0092(17) -0.0006(18) -0.0108(18)
C6 0.030(2) 0.031(2) 0.031(2) -0.0091(18) 0.0015(18) -0.0076(18)
C7 0.043(3) 0.029(2) 0.036(2) -0.0104(18) -0.003(2) -0.015(2)
C8 0.036(3) 0.034(2) 0.039(2) -0.0081(19) -0.006(2) -0.013(2)
C9 0.033(2) 0.031(2) 0.037(2) -0.0055(18) -0.009(2) -0.0091(19)
C10 0.038(3) 0.032(2) 0.040(2) -0.0103(19) -0.005(2) -0.008(2)
C11 0.032(2) 0.025(2) 0.037(2) -0.0109(18) -0.0025(19) -0.0054(17)
C12 0.030(2) 0.028(2) 0.039(2) -0.0104(18) -0.004(2) -0.0068(18)
C13 0.034(3) 0.035(2) 0.047(3) -0.013(2) 0.001(2) -0.008(2)
C14 0.028(2) 0.026(2) 0.051(3) -0.010(2) 0.001(2) -0.0070(18)
C15 0.043(3) 0.045(3) 0.044(3) -0.011(2) -0.001(2) -0.021(2)
C16 0.031(3) 0.033(2) 0.050(3) -0.012(2) -0.003(2) -0.0079(19)
C17 0.028(2) 0.029(2) 0.049(3) -0.010(2) -0.002(2) -0.0043(18)
C18 0.033(3) 0.029(2) 0.052(3) -0.006(2) -0.002(2) -0.0103(19)
C19 0.031(3) 0.032(3) 0.083(4) -0.010(3) -0.010(3) -0.009(2)
C20 0.037(3) 0.026(2) 0.094(4) -0.008(3) -0.009(3) -0.007(2)
C21 0.034(3) 0.032(2) 0.074(4) -0.012(2) -0.004(3) -0.010(2)
C22 0.025(2) 0.029(2) 0.059(3) -0.009(2) -0.003(2) -0.0071(18)
C23 0.032(2) 0.025(2) 0.055(3) -0.004(2) -0.009(2) -0.0079(18)
C24 0.033(3) 0.028(2) 0.052(3) -0.002(2) -0.012(2) -0.0094(19)
C25 0.031(2) 0.032(2) 0.038(2) -0.0051(19) -0.005(2) -0.0067(19)
C26 0.030(2) 0.027(2) 0.039(2) -0.0028(18) -0.0076(19) -0.0065(18)
C27 0.028(2) 0.029(2) 0.040(2) -0.0046(19) -0.007(2) -0.0060(18)
C28 0.034(2) 0.030(2) 0.034(2) -0.0073(18) -0.0049(19) -0.0094(18)
C29 0.032(2) 0.031(2) 0.031(2) -0.0052(18) -0.0056(19) -0.0098(18)
C30 0.031(2) 0.031(2) 0.029(2) -0.0075(17) -0.0034(18) -0.0093(18)
C31 0.041(3) 0.031(2) 0.036(2) -0.0049(19) -0.007(2) -0.013(2)
C32 0.034(3) 0.037(2) 0.042(3) -0.008(2) -0.004(2) -0.014(2)
C33 0.031(2) 0.035(2) 0.037(2) -0.0057(19) -0.004(2) -0.0082(19)
C34 0.032(2) 0.027(2) 0.037(2) -0.0085(18) 0.000(2) -0.0083(18)
C35 0.032(2) 0.024(2) 0.039(2) -0.0053(18) -0.009(2) -0.0067(18)
C36 0.041(3) 0.038(3) 0.041(3) -0.014(2) -0.004(2) -0.010(2)
C37 0.030(2) 0.023(2) 0.047(3) -0.0088(19) -0.004(2) -0.0035(17)
C38 0.035(3) 0.020(2) 0.046(3) -0.0076(18) -0.006(2) -0.0054(18)
C39 0.038(3) 0.030(2) 0.044(3) -0.005(2) -0.010(2) -0.005(2)
C40 0.036(3) 0.030(2) 0.037(2) -0.0083(19) -0.002(2) -0.0088(19)
C41 0.033(2) 0.024(2) 0.040(2) -0.0079(18) -0.003(2) -0.0048(18)
C42 0.032(2) 0.031(2) 0.041(2) -0.0056(19) -0.003(2) -0.0077(19)
C43 0.035(3) 0.030(2) 0.057(3) -0.011(2) -0.007(2) -0.007(2)
C44 0.037(3) 0.029(2) 0.060(3) -0.011(2) -0.008(2) -0.004(2)
C45 0.040(3) 0.025(2) 0.048(3) -0.011(2) -0.006(2) -0.0068(19)
C46 0.029(2) 0.028(2) 0.047(3) -0.0105(19) -0.006(2) -0.0062(18)
C47 0.032(2) 0.025(2) 0.041(2) -0.0063(18) -0.003(2) -0.0086(18)
C48 0.034(3) 0.029(2) 0.040(2) -0.0061(19) -0.005(2) -0.0066(19)
C49 0.069(4) 0.036(3) 0.037(3) -0.010(2) 0.002(2) -0.020(3)
C50 0.082(5) 0.054(4) 0.059(4) -0.014(3) 0.002(3) -0.026(3)
C51 0.092(6) 0.056(4) 0.077(5) -0.012(3) -0.026(4) -0.018(4)
C52 0.063(4) 0.073(5) 0.074(4) -0.002(4) -0.008(4) -0.017(4)
C53 0.069(5) 0.127(7) 0.062(4) -0.023(5) 0.003(4) 0.007(5)
C54 0.057(3) 0.030(2) 0.036(2) -0.008(2) 0.005(2) -0.011(2)
C55 0.139(7) 0.044(3) 0.044(3) -0.001(3) -0.032(4) -0.036(4)
C56 0.171(9) 0.057(4) 0.044(3) -0.003(3) -0.026(4) -0.047(5)
C57 0.166(9) 0.085(5) 0.055(4) -0.033(4) 0.016(5) -0.074(6)
C58 0.088(5) 0.061(4) 0.049(3) -0.021(3) 0.013(3) -0.026(4)
C59 0.036(3) 0.043(3) 0.038(2) -0.014(2) 0.001(2) -0.011(2)
C60 0.055(3) 0.049(3) 0.051(3) -0.020(2) 0.003(3) -0.020(3)
C61 0.059(4) 0.065(4) 0.051(3) -0.024(3) -0.005(3) -0.024(3)
C62 0.053(4) 0.088(5) 0.058(4) -0.030(3) -0.016(3) -0.002(3)
C63 0.059(4) 0.132(7) 0.054(4) -0.039(4) -0.015(3) -0.008(4)
C64 0.030(2) 0.040(3) 0.037(2) -0.012(2) -0.003(2) -0.004(2)
C65 0.038(3) 0.042(3) 0.035(2) -0.009(2) -0.001(2) -0.011(2)
C66 0.039(3) 0.040(3) 0.038(2) -0.012(2) -0.004(2) -0.007(2)
C67 0.049(3) 0.055(3) 0.047(3) -0.011(3) 0.003(3) -0.010(3)
C68 0.050(4) 0.084(5) 0.041(3) -0.008(3) 0.006(3) -0.017(3)
C69 0.043(3) 0.034(3) 0.059(3) -0.009(2) -0.002(3) -0.011(2)
C70 0.039(3) 0.043(3) 0.057(3) -0.015(2) 0.001(2) -0.013(2)
C71 0.054(4) 0.045(3) 0.053(3) -0.018(3) 0.002(3) -0.008(3)
C72 0.049(3) 0.054(3) 0.055(3) -0.021(3) 0.001(3) -0.019(3)
C73 0.049(4) 0.079(4) 0.070(4) -0.037(4) 0.004(3) -0.016(3)
C74 0.042(3) 0.087(4) 0.053(3) -0.026(3) -0.001(3) -0.027(3)
C75 0.051(3) 0.056(3) 0.055(3) -0.015(3) -0.009(3) -0.014(3)
C76 0.109(6) 0.067(4) 0.045(3) 0.012(3) -0.028(3) -0.060(4)
C77 0.052(4) 0.061(4) 0.095(5) 0.012(4) -0.015(4) -0.014(3)
C78 0.073(5) 0.064(4) 0.085(5) -0.018(4) 0.001(4) -0.015(4)
C79 0.037(3) 0.034(2) 0.057(3) -0.018(2) 0.007(2) -0.011(2)
C80 0.038(3) 0.041(3) 0.051(3) -0.018(2) 0.005(2) -0.014(2)
C81 0.053(3) 0.047(3) 0.050(3) -0.016(2) 0.006(3) -0.014(3)
C82 0.067(4) 0.070(4) 0.060(4) -0.028(3) -0.003(3) -0.012(3)
C83 0.111(7) 0.099(6) 0.064(5) -0.033(4) -0.027(5) 0.014(5)
C84 0.055(3) 0.035(3) 0.049(3) 0.003(2) -0.013(3) -0.022(2)
C85 0.047(3) 0.065(4) 0.043(3) -0.012(3) -0.006(2) -0.023(3)
C86 0.080(5) 0.099(5) 0.044(3) -0.017(3) -0.001(3) -0.060(4)
C87 0.067(5) 0.236(12) 0.059(4) -0.066(6) 0.016(4) -0.079(7)
C88 0.164(12) 0.326(19) 0.090(7) -0.110(10) 0.053(7) -0.170(13)
C89 0.035(2) 0.028(2) 0.035(2) -0.0040(18) -0.0035(19) -0.0100(18)
C90 0.036(3) 0.035(2) 0.033(2) -0.0057(19) -0.001(2) -0.010(2)
C91 0.046(3) 0.037(2) 0.034(2) -0.006(2) -0.002(2) -0.012(2)
C92 0.043(3) 0.048(3) 0.040(3) -0.005(2) -0.009(2) -0.009(2)
C93 0.067(4) 0.058(3) 0.039(3) -0.012(3) -0.007(3) -0.017(3)
C94 0.047(3) 0.033(2) 0.040(3) -0.006(2) -0.002(2) -0.007(2)
C95 0.052(3) 0.051(3) 0.045(3) -0.011(2) -0.003(3) -0.016(3)
C96 0.055(4) 0.051(3) 0.043(3) -0.013(2) 0.000(3) -0.014(3)
C97 0.053(4) 0.060(4) 0.056(3) -0.013(3) -0.007(3) -0.010(3)
C98 0.063(4) 0.089(5) 0.055(4) -0.017(3) 0.008(3) -0.022(4)
C99 0.038(3) 0.060(3) 0.036(3) -0.008(2) -0.005(2) -0.007(2)
C100 0.069(5) 0.142(8) 0.039(3) 0.004(4) 0.005(3) 0.015(5)
C101 0.187(13) 0.107(8) 0.091(7) -0.028(6) 0.018(7) -0.057(8)
C102 0.167(12) 0.132(10) 0.122(9) -0.033(8) -0.033(9) -0.064(9)
C103 0.43(4) 0.33(3) 0.071(9) 0.021(13) -0.053(15) 0.03(3)
C104 0.047(3) 0.049(3) 0.043(3) -0.015(2) -0.007(2) -0.008(2)
C105 0.085(5) 0.060(4) 0.060(4) -0.010(3) -0.013(3) -0.038(4)
C106 0.086(5) 0.082(5) 0.047(3) -0.017(3) -0.011(3) -0.042(4)
C107 0.066(4) 0.082(4) 0.046(3) -0.021(3) -0.006(3) -0.029(3)
C108 0.081(5) 0.066(4) 0.043(3) -0.013(3) -0.012(3) -0.021(3)
C109 0.039(3) 0.049(3) 0.039(3) -0.009(2) -0.011(2) -0.010(2)
C110 0.048(3) 0.052(3) 0.045(3) -0.008(2) -0.009(2) -0.016(3)
C111 0.066(4) 0.060(4) 0.041(3) -0.006(3) -0.010(3) -0.025(3)
C112 0.080(5) 0.054(3) 0.049(3) -0.010(3) -0.014(3) -0.020(3)
C113 0.112(6) 0.069(4) 0.051(4) -0.012(3) -0.022(4) -0.034(4)
C114 0.036(3) 0.040(3) 0.041(3) -0.015(2) 0.001(2) -0.012(2)
C115 0.042(3) 0.039(3) 0.048(3) -0.018(2) -0.005(2) 0.001(2)
C116 0.057(4) 0.058(3) 0.043(3) -0.018(3) -0.001(3) -0.013(3)
C117 0.052(3) 0.053(3) 0.058(3) -0.023(3) -0.005(3) -0.011(3)
C118 0.042(3) 0.055(3) 0.082(4) -0.021(3) -0.008(3) -0.013(3)
C119 0.059(3) 0.039(3) 0.037(3) -0.002(2) -0.009(2) -0.022(2)
C120 0.068(4) 0.055(3) 0.039(3) -0.014(2) 0.004(3) -0.027(3)
C121 0.070(4) 0.054(3) 0.054(3) -0.011(3) -0.002(3) -0.017(3)
C122 0.075(5) 0.071(4) 0.076(4) -0.024(4) 0.000(4) -0.030(4)
C123 0.077(5) 0.095(5) 0.066(4) -0.034(4) -0.002(4) -0.034(4)
C124 0.039(3) 0.033(2) 0.047(3) -0.014(2) 0.002(2) -0.010(2)
C125 0.044(3) 0.044(3) 0.045(3) -0.019(2) 0.005(2) -0.014(2)
C126 0.049(3) 0.046(3) 0.044(3) -0.022(2) 0.004(2) -0.016(2)
C127 0.063(4) 0.062(4) 0.047(3) -0.022(3) -0.002(3) -0.017(3)
C128 0.070(4) 0.068(4) 0.056(4) -0.030(3) -0.004(3) -0.011(3)
C129 0.058(3) 0.050(3) 0.046(3) -0.006(2) 0.001(3) -0.032(3)
C130 0.055(3) 0.036(3) 0.057(3) -0.015(2) 0.005(3) -0.013(2)
C200 0.048(3) 0.042(3) 0.057(3) -0.007(2) -0.011(3) -0.012(2)
C201 0.060(4) 0.059(4) 0.084(5) -0.020(3) -0.008(4) -0.017(3)
C202 0.048(3) 0.031(2) 0.057(3) -0.009(2) -0.009(3) -0.008(2)
C203 0.054(3) 0.036(3) 0.048(3) -0.012(2) 0.001(3) -0.014(2)
C204 0.044(3) 0.047(3) 0.043(3) -0.011(2) -0.009(2) -0.011(2)
C205 0.084(5) 0.069(4) 0.074(4) -0.041(4) 0.013(4) -0.034(4)
C206 0.082(6) 0.079(5) 0.082(5) -0.025(4) -0.010(4) -0.015(4)
C207 0.058(4) 0.057(3) 0.040(3) -0.008(2) -0.002(3) -0.016(3)
C208 0.057(3) 0.042(3) 0.052(3) -0.014(2) -0.004(3) -0.018(3)
C209 0.046(3) 0.033(2) 0.044(3) -0.009(2) 0.005(2) -0.010(2)
C210 0.056(3) 0.043(3) 0.045(3) -0.009(2) -0.007(2) -0.023(2)
C211 0.055(3) 0.041(3) 0.044(3) -0.003(2) -0.003(2) -0.022(2)
Cl1 0.0455(7) 0.0392(6) 0.0688(8) -0.0152(6) -0.0106(6) -0.0085(5)
Cl2 0.0625(10) 0.0443(8) 0.0896(11) 0.0013(7) -0.0027(8) -0.0207(7)
Cl3 0.0600(9) 0.0652(9) 0.0793(10) -0.0330(8) 0.0077(8) -0.0216(7)
Cl4 0.0597(9) 0.0555(8) 0.0571(8) -0.0177(6) -0.0193(7) 0.0031(7)
Cl5 0.0522(9) 0.0554(8) 0.0856(11) -0.0155(8) 0.0015(8) -0.0133(7)
Cl6 0.0893(12) 0.0674(10) 0.0571(8) -0.0176(7) -0.0292(8) -0.0142(8)
Cl7 0.0859(12) 0.0574(8) 0.0656(9) -0.0247(7) -0.0209(8) -0.0177(8)
Cl8 0.0440(7) 0.0542(7) 0.0499(7) -0.0120(6) -0.0027(6) -0.0197(6)
Cl9 0.0577(8) 0.0457(7) 0.0510(7) -0.0023(6) -0.0119(6) -0.0166(6)
Cl10 0.0556(9) 0.0583(8) 0.0655(9) -0.0297(7) -0.0007(7) -0.0054(7)
Cl11 0.0535(9) 0.0555(8) 0.0986(12) -0.0294(8) -0.0032(8) -0.0207(7)
Cl12 0.0898(12) 0.0666(9) 0.0468(8) -0.0183(7) 0.0119(8) -0.0253(9)
Cl13 0.0548(9) 0.0598(9) 0.0814(10) -0.0260(8) -0.0142(8) -0.0073(7)
Cl14 0.0524(9) 0.0585(9) 0.0884(11) -0.0354(8) -0.0119(8) -0.0001(7)
Cl15 0.0891(12) 0.0577(9) 0.0833(11) -0.0276(8) -0.0325(10) -0.0167(8)
Cl16 0.1025(15) 0.0685(11) 0.0806(12) -0.0158(9) 0.0013(11) -0.0337(10)
Cl17 0.0927(14) 0.0748(11) 0.0659(10) -0.0208(8) 0.0067(9) -0.0295(10)
Cl18 0.0823(15) 0.155(2) 0.1122(17) -0.0734(17) 0.0280(13) -0.0539(15)
Cl19 0.0593(10) 0.0579(9) 0.1053(14) -0.0223(9) -0.0099(10) -0.0088(7)
Cl20 0.0555(9) 0.0751(11) 0.0864(12) -0.0109(9) -0.0119(9) -0.0137(8)
Cl21 0.1010(15) 0.0788(12) 0.0723(11) -0.0219(9) -0.0256(10) -0.0215(10)
Cl22 0.0631(9) 0.0358(7) 0.0771(10) -0.0089(6) 0.0142(8) -0.0126(6)
Cl23 0.0516(8) 0.0745(10) 0.0624(8) -0.0227(7) -0.0044(7) -0.0205(7)
Cl24 0.0622(9) 0.0468(7) 0.0662(8) -0.0100(6) -0.0059(7) -0.0249(6)
Cl25 0.0552(9) 0.0447(7) 0.0859(10) -0.0283(7) 0.0018(8) -0.0133(6)
Cl26 0.0782(11) 0.0546(8) 0.0440(7) -0.0072(6) 0.0038(7) -0.0165(7)
Cl27 0.0521(8) 0.0686(9) 0.0557(8) -0.0096(7) 0.0062(7) -0.0202(7)
Cl28 0.0763(11) 0.0495(8) 0.0883(11) -0.0137(8) -0.0288(9) -0.0213(7)
Cl29 0.0557(9) 0.0563(9) 0.1024(13) -0.0289(9) 0.0052(9) -0.0137(7)
Cl30 0.0643(10) 0.0868(12) 0.0882(12) -0.0184(10) 0.0016(9) -0.0459(9)
Cl31 0.1101(16) 0.0870(13) 0.0830(12) 0.0281(10) -0.0503(12) -0.0490(12)
Cl32 0.0561(8) 0.0463(7) 0.0603(8) -0.0201(6) 0.0085(6) -0.0234(6)
Cl33 0.0868(12) 0.0625(9) 0.0543(8) -0.0231(7) 0.0088(8) -0.0064(8)
Cl34 0.0794(12) 0.0830(12) 0.0815(11) -0.0206(9) -0.0220(9) -0.0354(10)
Cl35 0.0731(11) 0.0776(11) 0.0740(10) -0.0325(9) -0.0174(9) -0.0176(9)
Cl36 0.0813(12) 0.0856(12) 0.0455(8) -0.0066(8) 0.0054(8) -0.0249(9)

loop_
_atom_type_symbol
_atom_type_description
_atom_type_scat_dispersion_real
_atom_type_scat_dispersion_imag
_atom_type_scat_source
C C 0.0181 0.0091 'International Tables Vol C Tables 4.2.6.8 and 6.1.1.4'
H H 0.0000 0.0000 'International Tables Vol C Tables 4.2.6.8 and 6.1.1.4'
O O 0.0492 0.0322 'International Tables Vol C Tables 4.2.6.8 and 6.1.1.4'
Cl Cl 0.3639 0.7018 'International Tables Vol C Tables 4.2.6.8 and 6.1.1.4'
Cu Cu -1.9646 0.5888 'International Tables Vol C Tables 4.2.6.8 and 6.1.1.4'

loop_
_geom_angle_atom_site_label_1
_geom_angle_atom_site_label_2
_geom_angle_atom_site_label_3
_geom_angle
O4 Cu1 O2 174.61(15)
O4 Cu1 O3 91.71(13)
O2 Cu1 O3 88.45(13)
O4 Cu1 O1 87.71(13)
O2 Cu1 O1 92.77(13)
O3 Cu1 O1 173.13(15)
O8 Cu2 O6 168.61(14)
O8 Cu2 O5 85.55(14)
O6 Cu2 O5 91.66(13)
O8 Cu2 O7 92.38(14)
O6 Cu2 O7 88.36(13)
O5 Cu2 O7 169.50(15)
O8 Cu2 O17 93.33(15)
O6 Cu2 O17 98.03(15)
O5 Cu2 O17 99.69(16)
O7 Cu2 O17 90.70(16)
O11 Cu3 O9 176.87(14)
O11 Cu3 O10 85.01(14)
O9 Cu3 O10 92.12(14)
O11 Cu3 O12 92.86(13)
O9 Cu3 O12 90.04(14)
O10 Cu3 O12 177.43(14)
O16 Cu4 O15 92.33(14)
O16 Cu4 O14 171.67(15)
O15 Cu4 O14 86.64(14)
O16 Cu4 O13 87.15(14)
O15 Cu4 O13 166.91(14)
O14 Cu4 O13 91.97(14)
O16 Cu4 O18 92.30(15)
O15 Cu4 O18 100.91(14)
O14 Cu4 O18 96.01(15)
O13 Cu4 O18 92.18(14)
C1 O1 Cu1 127.3(3)
C3 O2 Cu1 126.9(3)
C46 O3 Cu1 125.9(3)
C48 O4 Cu1 125.8(3)
C10 O5 Cu2 127.1(3)
C12 O6 Cu2 127.8(3)
C15 O7 Cu2 127.4(3)
C13 O8 Cu2 127.0(3)
C22 O9 Cu3 125.9(3)
C24 O10 Cu3 126.2(3)
C25 O11 Cu3 127.9(3)
C27 O12 Cu3 125.6(3)
C34 O13 Cu4 127.2(3)
C36 O14 Cu4 126.8(3)
C37 O15 Cu4 127.1(3)
C39 O16 Cu4 127.3(3)
C129 O17 Cu2 121.3(3)
C130 O18 Cu4 122.1(3)
O1 C1 C2 124.7(4)
O1 C1 C49 113.6(4)
C2 C1 C49 121.6(4)
C3 C2 C1 121.9(4)
C3 C2 C4 119.7(4)
C1 C2 C4 118.4(4)
O2 C3 C2 125.6(4)
O2 C3 C54 113.3(4)
C2 C3 C54 121.1(4)
C9 C4 C5 118.7(4)
C9 C4 C2 120.7(4)
C5 C4 C2 120.7(4)
C6 C5 C4 121.9(4)
C6 C5 H5 119.1
C4 C5 H5 119.1
C5 C6 C7 118.3(4)
C5 C6 C11 120.2(4)
C7 C6 C11 121.5(4)
C8 C7 C6 120.6(4)
C8 C7 H7 119.7
C6 C7 H7 119.7
C7 C8 C9 120.1(4)
C7 C8 H8 119.9
C9 C8 H8 119.9
C8 C9 C4 120.4(4)
C8 C9 H9 119.8
C4 C9 H9 119.8
O5 C10 C11 125.1(4)
O5 C10 C59 113.5(4)
C11 C10 C59 121.3(4)
C10 C11 C12 122.6(4)
C10 C11 C6 118.7(4)
C12 C11 C6 118.6(4)
O6 C12 C11 124.7(4)
O6 C12 C64 113.9(4)
C11 C12 C64 121.3(4)
O8 C13 C14 125.2(5)
O8 C13 C69 113.2(5)
C14 C13 C69 121.6(5)
C13 C14 C15 123.3(5)
C13 C14 C16 118.1(4)
C15 C14 C16 118.2(5)
O7 C15 C14 124.6(5)
O7 C15 C74 116.2(5)
C14 C15 C74 119.1(5)
C17 C16 C21 117.8(5)
C17 C16 C14 118.7(4)
C21 C16 C14 123.6(4)
C16 C17 C18 122.7(4)
C16 C17 H17 118.6
C18 C17 H17 118.6
C19 C18 C17 118.3(4)
C19 C18 C23 122.0(4)
C17 C18 C23 119.7(4)
C20 C19 C18 119.6(5)
C20 C19 H19 120.2
C18 C19 H19 120.2
C21 C20 C19 120.7(5)
C21 C20 H20 119.6
C19 C20 H20 119.6
C20 C21 C16 120.8(5)
C20 C21 H21 119.6
C16 C21 H21 119.6
O9 C22 C23 124.8(5)
O9 C22 C79 114.0(4)
C23 C22 C79 121.1(4)
C24 C23 C22 122.8(4)
C24 C23 C18 117.9(4)
C22 C23 C18 119.2(5)
O10 C24 C23 124.0(5)
O10 C24 C84 113.7(5)
C23 C24 C84 122.3(4)
O11 C25 C26 125.0(4)
O11 C25 C94 113.4(4)
C26 C25 C94 121.6(4)
C27 C26 C25 121.8(4)
C27 C26 C28 119.2(4)
C25 C26 C28 119.0(4)
O12 C27 C26 126.4(4)
O12 C27 C89 113.0(4)
C26 C27 C89 120.6(4)
C33 C28 C29 119.1(4)
C33 C28 C26 120.2(4)
C29 C28 C26 120.7(4)
C28 C29 C30 121.6(4)
C28 C29 H29 119.2
C30 C29 H29 119.2
C29 C30 C31 118.1(4)
C29 C30 C35 120.0(4)
C31 C30 C35 121.8(4)
C32 C31 C30 120.6(4)
C32 C31 H31 119.7
C30 C31 H31 119.7
C31 C32 C33 120.5(4)
C31 C32 H32 119.8
C33 C32 H32 119.8
C28 C33 C32 120.1(4)
C28 C33 H33 120.0
C32 C33 H33 120.0
O13 C34 C35 125.2(4)
O13 C34 C99 115.2(4)
C35 C34 C99 119.6(4)
C34 C35 C36 123.1(4)
C34 C35 C30 118.0(4)
C36 C35 C30 118.7(4)
O14 C36 C35 124.8(4)
O14 C36 C104 114.1(4)
C35 C36 C104 121.2(4)
O15 C37 C38 125.2(5)
O15 C37 C114 113.9(4)
C38 C37 C114 120.9(4)
C37 C38 C39 122.4(4)
C37 C38 C40 118.9(4)
C39 C38 C40 118.6(4)
O16 C39 C38 125.4(5)
O16 C39 C109 115.4(4)
C38 C39 C109 119.2(4)
C41 C40 C45 118.3(4)
C41 C40 C38 119.8(4)
C45 C40 C38 121.8(4)
C40 C41 C42 122.2(4)
C40 C41 H41 118.9
C42 C41 H41 118.9
C43 C42 C41 117.9(4)
C43 C42 C47 122.2(4)
C41 C42 C47 119.9(4)
C44 C43 C42 120.3(5)
C44 C43 H43 119.9
C42 C43 H43 119.9
C45 C44 C43 121.1(4)
C45 C44 H44 119.5
C43 C44 H44 119.5
C44 C45 C40 120.2(4)
C44 C45 H45 119.9
C40 C45 H45 119.9
O3 C46 C47 125.1(4)
O3 C46 C124 114.5(4)
C47 C46 C124 120.4(4)
C48 C47 C46 121.4(4)
C48 C47 C42 119.9(4)
C46 C47 C42 118.7(4)
O4 C48 C47 125.3(4)
O4 C48 C119 113.6(4)
C47 C48 C119 121.1(4)
C50 C49 C1 118.3(5)
C50 C49 H49A 107.7
C1 C49 H49A 107.7
C50 C49 H49B 107.7
C1 C49 H49B 107.7
H49A C49 H49B 107.1
C51 C50 C49 112.8(6)
C51 C50 H50 123.6
C49 C50 H50 123.6
C50 C51 C52 112.3(6)
C50 C51 H51A 109.1
C52 C51 H51A 109.1
C50 C51 H51B 109.1
C52 C51 H51B 109.1
H51A C51 H51B 107.9
C53 C52 C51 111.7(6)
C53 C52 H52A 109.3
C51 C52 H52A 109.3
C53 C52 H52B 109.3
C51 C52 H52B 109.3
H52A C52 H52B 107.9
C52 C53 H53A 109.5
C52 C53 H53B 109.5
H53A C53 H53B 109.5
C52 C53 H53C 109.5
H53A C53 H53C 109.5
H53B C53 H53C 109.5
C3 C54 C55 111.1(5)
C3 C54 H54A 109.4
C55 C54 H54A 109.4
C3 C54 H54B 109.4
C55 C54 H54B 109.4
H54A C54 H54B 108.0
C56 C55 C54 115.6(7)
C56 C55 H55A 108.4
C54 C55 H55A 108.4
C56 C55 H55B 108.4
C54 C55 H55B 108.4
H55A C55 H55B 107.4
C57 C56 C55 116.3(7)
C57 C56 H56A 108.2
C55 C56 H56A 108.2
C57 C56 H56B 108.2
C55 C56 H56B 108.2
H56A C56 H56B 107.4
C56 C57 C58 116.7(7)
C56 C57 H57A 108.1
C58 C57 H57A 108.1
C56 C57 H57B 108.1
C58 C57 H57B 108.1
H57A C57 H57B 107.3
C57 C58 H58A 109.5
C57 C58 H58B 109.5
H58A C58 H58B 109.5
C57 C58 H58C 109.5
H58A C58 H58C 109.5
H58B C58 H58C 109.5
C10 C59 C60 110.4(4)
C10 C59 H59A 109.6
C60 C59 H59A 109.6
C10 C59 H59B 109.6
C60 C59 H59B 109.6
H59A C59 H59B 108.1
C61 C60 C59 112.0(5)
C61 C60 H60A 109.2
C59 C60 H60A 109.2
C61 C60 H60B 109.2
C59 C60 H60B 109.2
H60A C60 H60B 107.9
C60 C61 C62 112.9(5)
C60 C61 H61A 109.0
C62 C61 H61A 109.0
C60 C61 H61B 109.0
C62 C61 H61B 109.0
H61A C61 H61B 107.8
C63 C62 C61 112.7(6)
C63 C62 H62A 109.1
C61 C62 H62A 109.1
C63 C62 H62B 109.1
C61 C62 H62B 109.1
H62A C62 H62B 107.8
C62 C63 H63A 109.5
C62 C63 H63B 109.5
H63A C63 H63B 109.5
C62 C63 H63C 109.5
H63A C63 H63C 109.5
H63B C63 H63C 109.5
C12 C64 C65 114.3(4)
C12 C64 H64A 108.7
C65 C64 H64A 108.7
C12 C64 H64B 108.7
C65 C64 H64B 108.7
H64A C64 H64B 107.6
C64 C65 C66 112.2(4)
C64 C65 H65A 109.2
C66 C65 H65A 109.2
C64 C65 H65B 109.2
C66 C65 H65B 109.2
H65A C65 H65B 107.9
C67 C66 C65 115.1(4)
C67 C66 H66A 108.5
C65 C66 H66A 108.5
C67 C66 H66B 108.5
C65 C66 H66B 108.5
H66A C66 H66B 107.5
C66 C67 C68 113.4(5)
C66 C67 H67A 108.9
C68 C67 H67A 108.9
C66 C67 H67B 108.9
C68 C67 H67B 108.9
H67A C67 H67B 107.7
C67 C68 H68A 109.5
C67 C68 H68B 109.5
H68A C68 H68B 109.5
C67 C68 H68C 109.5
H68A C68 H68C 109.5
H68B C68 H68C 109.5
C13 C69 C70 108.6(4)
C13 C69 H69A 110.0
C70 C69 H69A 110.0
C13 C69 H69B 110.0
C70 C69 H69B 110.0
H69A C69 H69B 108.4
C71 C70 C69 111.9(4)
C71 C70 H70A 109.2
C69 C70 H70A 109.2
C71 C70 H70B 109.2
C69 C70 H70B 109.2
H70A C70 H70B 107.9
C72 C71 C70 114.3(5)
C72 C71 H71A 108.7
C70 C71 H71A 108.7
C72 C71 H71B 108.7
C70 C71 H71B 108.7
H71A C71 H71B 107.6
C73 C72 C71 110.4(5)
C73 C72 H72A 109.6
C71 C72 H72A 109.6
C73 C72 H72B 109.6
C71 C72 H72B 109.6
H72A C72 H72B 108.1
C72 C73 H73A 109.5
C72 C73 H73B 109.5
H73A C73 H73B 109.5
C72 C73 H73C 109.5
H73A C73 H73C 109.5
H73B C73 H73C 109.5
C75 C74 C15 116.0(5)
C75 C74 H74A 108.3
C15 C74 H74A 108.3
C75 C74 H74B 108.3
C15 C74 H74B 108.3
H74A C74 H74B 107.4
C74 C75 C76 117.2(6)
C74 C75 H75A 108.0
C76 C75 H75A 108.0
C74 C75 H75B 108.0
C76 C75 H75B 108.0
H75A C75 H75B 107.2
C77 C76 C75 111.8(6)
C77 C76 H76A 109.3
C75 C76 H76A 109.3
C77 C76 H76B 109.3
C75 C76 H76B 109.3
H76A C76 H76B 107.9
C78 C77 C76 115.4(6)
C78 C77 H77A 108.4
C76 C77 H77A 108.4
C78 C77 H77B 108.4
C76 C77 H77B 108.4
H77A C77 H77B 107.5
C77 C78 H78A 109.5
C77 C78 H78B 109.5
H78A C78 H78B 109.5
C77 C78 H78C 109.5
H78A C78 H78C 109.5
H78B C78 H78C 109.5
C22 C79 C80 112.0(4)
C22 C79 H79A 109.2
C80 C79 H79A 109.2
C22 C79 H79B 109.2
C80 C79 H79B 109.2
H79A C79 H79B 107.9
C81 C80 C79 111.8(4)
C81 C80 H80A 109.3
C79 C80 H80A 109.3
C81 C80 H80B 109.3
C79 C80 H80B 109.3
H80A C80 H80B 107.9
C82 C81 C80 113.8(5)
C82 C81 H81A 108.8
C80 C81 H81A 108.8
C82 C81 H81B 108.8
C80 C81 H81B 108.8
H81A C81 H81B 107.7
C83 C82 C81 113.2(6)
C83 C82 H82A 108.9
C81 C82 H82A 108.9
C83 C82 H82B 108.9
C81 C82 H82B 108.9
H82A C82 H82B 107.8
C82 C83 H83A 109.5
C82 C83 H83B 109.5
H83A C83 H83B 109.5
C82 C83 H83C 109.5
H83A C83 H83C 109.5
H83B C83 H83C 109.5
C24 C84 C85 110.4(4)
C24 C84 H84A 109.6
C85 C84 H84A 109.6
C24 C84 H84B 109.6
C85 C84 H84B 109.6
H84A C84 H84B 108.1
C86 C85 C84 112.4(5)
C86 C85 H85A 109.1
C84 C85 H85A 109.1
C86 C85 H85B 109.1
C84 C85 H85B 109.1
H85A C85 H85B 107.9
C85 C86 C87 112.2(6)
C85 C86 H86A 109.2
C87 C86 H86A 109.2
C85 C86 H86B 109.2
C87 C86 H86B 109.2
H86A C86 H86B 107.9
C88 C87 C86 113.0(10)
C88 C87 H87A 109.0
C86 C87 H87A 109.0
C88 C87 H87B 109.0
C86 C87 H87B 109.0
H87A C87 H87B 107.8
C87 C88 H88A 109.5
C87 C88 H88B 109.5
H88A C88 H88B 109.5
C87 C88 H88C 109.5
H88A C88 H88C 109.5
H88B C88 H88C 109.5
C27 C89 C90 111.0(4)
C27 C89 H89A 109.4
C90 C89 H89A 109.4
C27 C89 H89B 109.4
C90 C89 H89B 109.4
H89A C89 H89B 108.0
C89 C90 C91 113.0(4)
C89 C90 H90A 109.0
C91 C90 H90A 109.0
C89 C90 H90B 109.0
C91 C90 H90B 109.0
H90A C90 H90B 107.8
C92 C91 C90 113.3(4)
C92 C91 H91A 108.9
C90 C91 H91A 108.9
C92 C91 H91B 108.9
C90 C91 H91B 108.9
H91A C91 H91B 107.7
C91 C92 C93 113.7(5)
C91 C92 H92A 108.8
C93 C92 H92A 108.8
C91 C92 H92B 108.8
C93 C92 H92B 108.8
H92A C92 H92B 107.7
C92 C93 H93A 109.5
C92 C93 H93B 109.5
H93A C93 H93B 109.5
C92 C93 H93C 109.5
H93A C93 H93C 109.5
H93B C93 H93C 109.5
C25 C94 C95 108.4(4)
C25 C94 H94A 110.0
C95 C94 H94A 110.0
C25 C94 H94B 110.0
C95 C94 H94B 110.0
H94A C94 H94B 108.4
C96 C95 C94 112.7(5)
C96 C95 H95A 109.1
C94 C95 H95A 109.1
C96 C95 H95B 109.1
C94 C95 H95B 109.1
H95A C95 H95B 107.8
C95 C96 C97 112.2(5)
C95 C96 H96A 109.2
C97 C96 H96A 109.2
C95 C96 H96B 109.2
C97 C96 H96B 109.2
H96A C96 H96B 107.9
C98 C97 C96 112.1(6)
C98 C97 H97A 109.2
C96 C97 H97A 109.2
C98 C97 H97B 109.2
C96 C97 H97B 109.2
H97A C97 H97B 107.9
C97 C98 H98A 109.5
C97 C98 H98B 109.5
H98A C98 H98B 109.5
C97 C98 H98C 109.5
H98A C98 H98C 109.5
H98B C98 H98C 109.5
C100 C99 C34 116.1(5)
C100 C99 H99A 108.3
C34 C99 H99A 108.3
C100 C99 H99B 108.3
C34 C99 H99B 108.3
H99A C99 H99B 107.4
C101 C100 C99 116.2(8)
C101 C100 H10A 108.2
C99 C100 H10A 108.2
C101 C100 H10B 108.2
C99 C100 H10B 108.2
H10A C100 H10B 107.4
C102 C101 C100 113.5(11)
C102 C101 H10C 108.9
C100 C101 H10C 108.9
C102 C101 H10D 108.9
C100 C101 H10D 108.9
H10C C101 H10D 107.7
C101 C102 C103 95.1(14)
C101 C102 H10E 112.7
C103 C102 H10E 112.7
C101 C102 H10F 112.7
C103 C102 H10F 112.7
H10E C102 H10F 110.2
C102 C103 H10G 109.5
C102 C103 H10H 109.5
H10G C103 H10H 109.5
C102 C103 H10I 109.5
H10G C103 H10I 109.5
H10H C103 H10I 109.5
C105 C104 C36 113.3(5)
C105 C104 H10J 108.9
C36 C104 H10J 108.9
C105 C104 H10K 108.9
C36 C104 H10K 108.9
H10J C104 H10K 107.7
C104 C105 C106 112.1(5)
C104 C105 H10L 109.2
C106 C105 H10L 109.2
C104 C105 H10M 109.2
C106 C105 H10M 109.2
H10L C105 H10M 107.9
C107 C106 C105 117.2(6)
C107 C106 H10N 108.0
C105 C106 H10N 108.0
C107 C106 H10O 108.0
C105 C106 H10O 108.0
H10N C106 H10O 107.2
C106 C107 C108 112.7(6)
C106 C107 H10P 109.0
C108 C107 H10P 109.0
C106 C107 H10Q 109.0
C108 C107 H10Q 109.0
H10P C107 H10Q 107.8
C107 C108 H10R 109.5
C107 C108 H10S 109.5
H10R C108 H10S 109.5
C107 C108 H10T 109.5
H10R C108 H10T 109.5
H10S C108 H10T 109.5
C39 C109 C110 114.5(4)
C39 C109 H10U 108.6
C110 C109 H10U 108.6
C39 C109 H10V 108.6
C110 C109 H10V 108.6
H10U C109 H10V 107.6
C109 C110 C111 111.6(5)
C109 C110 H11A 109.3
C111 C110 H11A 109.3
C109 C110 H11B 109.3
C111 C110 H11B 109.3
H11A C110 H11B 108.0
C110 C111 C112 112.2(5)
C110 C111 H11C 109.2
C112 C111 H11C 109.2
C110 C111 H11D 109.2
C112 C111 H11D 109.2
H11C C111 H11D 107.9
C113 C112 C111 112.7(5)
C113 C112 H11E 109.0
C111 C112 H11E 109.0
C113 C112 H11F 109.0
C111 C112 H11F 109.0
H11E C112 H11F 107.8
C112 C113 H11G 109.5
C112 C113 H11H 109.5
H11G C113 H11H 109.5
C112 C113 H11I 109.5
H11G C113 H11I 109.5
H11H C113 H11I 109.5
C37 C114 C115 112.5(4)
C37 C114 H11J 109.1
C115 C114 H11J 109.1
C37 C114 H11K 109.1
C115 C114 H11K 109.1
H11J C114 H11K 107.8
C114 C115 C116 110.8(4)
C114 C115 H11L 109.5
C116 C115 H11L 109.5
C114 C115 H11M 109.5
C116 C115 H11M 109.5
H11L C115 H11M 108.1
C117 C116 C115 114.4(5)
C117 C116 H11N 108.7
C115 C116 H11N 108.7
C117 C116 H11O 108.7
C115 C116 H11O 108.7
H11N C116 H11O 107.6
C116 C117 C118 112.0(5)
C116 C117 H11P 109.2
C118 C117 H11P 109.2
C116 C117 H11Q 109.2
C118 C117 H11Q 109.2
H11P C117 H11Q 107.9
C117 C118 H11R 109.5
C117 C118 H11S 109.5
H11R C118 H11S 109.5
C117 C118 H11T 109.5
H11R C118 H11T 109.5
H11S C118 H11T 109.5
C48 C119 C120 112.2(4)
C48 C119 H11U 109.2
C120 C119 H11U 109.2
C48 C119 H11V 109.2
C120 C119 H11V 109.2
H11U C119 H11V 107.9
C121 C120 C119 113.0(5)
C121 C120 H12A 109.0
C119 C120 H12A 109.0
C121 C120 H12B 109.0
C119 C120 H12B 109.0
H12A C120 H12B 107.8
C120 C121 C122 116.3(6)
C120 C121 H12C 108.2
C122 C121 H12C 108.2
C120 C121 H12D 108.2
C122 C121 H12D 108.2
H12C C121 H12D 107.4
C123 C122 C121 112.6(6)
C123 C122 H12E 109.1
C121 C122 H12E 109.1
C123 C122 H12F 109.1
C121 C122 H12F 109.1
H12E C122 H12F 107.8
C122 C123 H12G 109.5
C122 C123 H12H 109.5
H12G C123 H12H 109.5
C122 C123 H12I 109.5
H12G C123 H12I 109.5
H12H C123 H12I 109.5
C46 C124 C125 111.0(4)
C46 C124 H12J 109.4
C125 C124 H12J 109.4
C46 C124 H12K 109.4
C125 C124 H12K 109.4
H12J C124 H12K 108.0
C126 C125 C124 112.0(4)
C126 C125 H12L 109.2
C124 C125 H12L 109.2
C126 C125 H12M 109.2
C124 C125 H12M 109.2
H12L C125 H12M 107.9
C127 C126 C125 113.8(5)
C127 C126 H12N 108.8
C125 C126 H12N 108.8
C127 C126 H12O 108.8
C125 C126 H12O 108.8
H12N C126 H12O 107.7
C128 C127 C126 112.4(5)
C128 C127 H12P 109.1
C126 C127 H12P 109.1
C128 C127 H12Q 109.1
C126 C127 H12Q 109.1
H12P C127 H12Q 107.9
C127 C128 H12R 109.5
C127 C128 H12S 109.5
H12R C128 H12S 109.5
C127 C128 H12T 109.5
H12R C128 H12T 109.5
H12S C128 H12T 109.5
O17 C129 H12U 109.5
O17 C129 H12V 109.5
H12U C129 H12V 109.5
O17 C129 H12W 109.5
H12U C129 H12W 109.5
H12V C129 H12W 109.5
O18 C130 H13A 109.5
O18 C130 H13B 109.5
H13A C130 H13B 109.5
O18 C130 H13C 109.5
H13A C130 H13C 109.5
H13B C130 H13C 109.5
Cl1 C200 Cl3 110.7(3)
Cl1 C200 Cl2 108.8(3)
Cl3 C200 Cl2 109.5(3)
Cl1 C200 H200 109.3
Cl3 C200 H200 109.3
Cl2 C200 H200 109.3
Cl13 C201 Cl15 113.2(4)
Cl13 C201 Cl14 111.1(4)
Cl15 C201 Cl14 109.2(4)
Cl13 C201 H201 107.7
Cl15 C201 H201 107.7
Cl14 C201 H201 107.7
Cl6 C202 Cl5 113.2(3)
Cl6 C202 Cl4 109.0(3)
Cl5 C202 Cl4 108.4(3)
Cl6 C202 H202 108.7
Cl5 C202 H202 108.7
Cl4 C202 H202 108.7
Cl10 C203 Cl12 110.3(3)
Cl10 C203 Cl11 110.1(3)
Cl12 C203 Cl11 109.4(3)
Cl10 C203 H203 109.0
Cl12 C203 H203 109.0
Cl11 C203 H203 109.0
Cl7 C204 Cl9 111.0(3)
Cl7 C204 Cl8 109.4(3)
Cl9 C204 Cl8 110.3(3)
Cl7 C204 H204 108.7
Cl9 C204 H204 108.7
Cl8 C204 H204 108.7
Cl18 C205 Cl17 110.3(4)
Cl18 C205 Cl16 111.1(4)
Cl17 C205 Cl16 110.3(4)
Cl18 C205 H205 108.3
Cl17 C205 H205 108.3
Cl16 C205 H205 108.3
Cl21 C206 Cl19 112.7(5)
Cl21 C206 Cl20 111.5(5)
Cl19 C206 Cl20 109.1(5)
Cl21 C206 H206 107.8
Cl19 C206 H206 107.8
Cl20 C206 H206 107.8
Cl27 C207 Cl35 110.5(3)
Cl27 C207 Cl26 111.7(3)
Cl35 C207 Cl26 110.2(3)
Cl27 C207 H207 108.1
Cl35 C207 H207 108.1
Cl26 C207 H207 108.1
Cl34 C208 Cl24 110.9(3)
Cl34 C208 Cl25 110.1(3)
Cl24 C208 Cl25 108.5(3)
Cl34 C208 H208 109.1
Cl24 C208 H208 109.1
Cl25 C208 H208 109.1
Cl23 C209 Cl32 110.5(3)
Cl23 C209 Cl22 110.7(3)
Cl32 C209 Cl22 108.9(3)
Cl23 C209 H209 108.9
Cl32 C209 H209 108.9
Cl22 C209 H209 108.9
Cl31 C210 Cl33 110.9(3)
Cl31 C210 Cl30 110.8(3)
Cl33 C210 Cl30 110.0(3)
Cl31 C210 H210 108.4
Cl33 C210 H210 108.4
Cl30 C210 H210 108.4
Cl36 C211 Cl28 110.4(3)
Cl36 C211 Cl29 109.7(3)
Cl28 C211 Cl29 111.0(3)
Cl36 C211 H211 108.6
Cl28 C211 H211 108.6
Cl29 C211 H211 108.6

loop_
_geom_bond_atom_site_label_1
_geom_bond_atom_site_label_2
_geom_bond_distance
Cu1 O4 1.888(3)
Cu1 O2 1.887(3)
Cu1 O3 1.901(3)
Cu1 O1 1.906(3)
Cu2 O8 1.908(3)
Cu2 O6 1.911(3)
Cu2 O5 1.912(3)
Cu2 O7 1.921(3)
Cu2 O17 2.262(4)
Cu3 O11 1.891(3)
Cu3 O9 1.894(3)
Cu3 O10 1.902(3)
Cu3 O12 1.912(3)
Cu4 O16 1.903(3)
Cu4 O15 1.914(3)
Cu4 O14 1.920(3)
Cu4 O13 1.924(3)
Cu4 O18 2.263(3)
O1 C1 1.272(5)
O2 C3 1.279(5)
O3 C46 1.285(5)
O4 C48 1.283(6)
O5 C10 1.287(6)
O6 C12 1.286(5)
O7 C15 1.264(6)
O8 C13 1.285(6)
O9 C22 1.281(5)
O10 C24 1.282(6)
O11 C25 1.272(5)
O12 C27 1.289(5)
O13 C34 1.271(6)
O14 C36 1.284(6)
O15 C37 1.278(6)
O16 C39 1.274(6)
O17 C129 1.429(6)
O18 C130 1.414(6)
C1 C2 1.424(6)
C1 C49 1.503(7)
C2 C3 1.405(6)
C2 C4 1.504(6)
C3 C54 1.506(6)
C4 C9 1.391(6)
C4 C5 1.395(6)
C5 C6 1.388(6)
C5 H5 0.9500
C6 C7 1.397(6)
C6 C11 1.501(6)
C7 C8 1.387(7)
C7 H7 0.9500
C8 C9 1.389(6)
C8 H8 0.9500
C9 H9 0.9500
C10 C11 1.400(7)
C10 C59 1.509(7)
C11 C12 1.405(6)
C12 C64 1.504(6)
C13 C14 1.389(7)
C13 C69 1.512(7)
C14 C15 1.418(7)
C14 C16 1.496(6)
C15 C74 1.510(8)
C16 C17 1.384(7)
C16 C21 1.391(7)
C17 C18 1.396(7)
C17 H17 0.9500
C18 C19 1.394(7)
C18 C23 1.500(6)
C19 C20 1.392(7)
C19 H19 0.9500
C20 C21 1.380(7)
C20 H20 0.9500
C21 H21 0.9500
C22 C23 1.412(7)
C22 C79 1.502(7)
C23 C24 1.401(7)
C24 C84 1.511(7)
C25 C26 1.413(6)
C25 C94 1.498(7)
C26 C27 1.404(7)
C26 C28 1.494(6)
C27 C89 1.510(6)
C28 C33 1.385(6)
C28 C29 1.390(6)
C29 C30 1.392(6)
C29 H29 0.9500
C30 C31 1.400(6)
C30 C35 1.502(6)
C31 C32 1.374(7)
C31 H31 0.9500
C32 C33 1.391(7)
C32 H32 0.9500
C33 H33 0.9500
C34 C35 1.404(6)
C34 C99 1.511(7)
C35 C36 1.404(7)
C36 C104 1.517(7)
C37 C38 1.402(7)
C37 C114 1.513(7)
C38 C39 1.409(7)
C38 C40 1.501(6)
C39 C109 1.518(7)
C40 C41 1.393(6)
C40 C45 1.394(6)
C41 C42 1.398(7)
C41 H41 0.9500
C42 C43 1.392(6)
C42 C47 1.497(6)
C43 C44 1.388(7)
C43 H43 0.9500
C44 C45 1.375(7)
C44 H44 0.9500
C45 H45 0.9500
C46 C47 1.408(6)
C46 C124 1.499(7)
C47 C48 1.404(7)
C48 C119 1.523(7)
C49 C50 1.491(8)
C49 H49A 0.9900
C49 H49B 0.9900
C50 C51 1.439(10)
C50 H50 0.9500
C51 C52 1.616(10)
C51 H51A 0.9900
C51 H51B 0.9900
C52 C53 1.470(10)
C52 H52A 0.9900
C52 H52B 0.9900
C53 H53A 0.9800
C53 H53B 0.9800
C53 H53C 0.9800
C54 C55 1.532(9)
C54 H54A 0.9900
C54 H54B 0.9900
C55 C56 1.527(8)
C55 H55A 0.9900
C55 H55B 0.9900
C56 C57 1.396(10)
C56 H56A 0.9900
C56 H56B 0.9900
C57 C58 1.550(9)
C57 H57A 0.9900
C57 H57B 0.9900
C58 H58A 0.9800
C58 H58B 0.9800
C58 H58C 0.9800
C59 C60 1.538(7)
C59 H59A 0.9900
C59 H59B 0.9900
C60 C61 1.512(8)
C60 H60A 0.9900
C60 H60B 0.9900
C61 C62 1.537(9)
C61 H61A 0.9900
C61 H61B 0.9900
C62 C63 1.493(8)
C62 H62A 0.9900
C62 H62B 0.9900
C63 H63A 0.9800
C63 H63B 0.9800
C63 H63C 0.9800
C64 C65 1.517(6)
C64 H64A 0.9900
C64 H64B 0.9900
C65 C66 1.517(7)
C65 H65A 0.9900
C65 H65B 0.9900
C66 C67 1.492(7)
C66 H66A 0.9900
C66 H66B 0.9900
C67 C68 1.504(8)
C67 H67A 0.9900
C67 H67B 0.9900
C68 H68A 0.9800
C68 H68B 0.9800
C68 H68C 0.9800
C69 C70 1.536(7)
C69 H69A 0.9900
C69 H69B 0.9900
C70 C71 1.536(7)
C70 H70A 0.9900
C70 H70B 0.9900
C71 C72 1.536(8)
C71 H71A 0.9900
C71 H71B 0.9900
C72 C73 1.501(8)
C72 H72A 0.9900
C72 H72B 0.9900
C73 H73A 0.9800
C73 H73B 0.9800
C73 H73C 0.9800
C74 C75 1.491(8)
C74 H74A 0.9900
C74 H74B 0.9900
C75 C76 1.540(8)
C75 H75A 0.9900
C75 H75B 0.9900
C76 C77 1.518(10)
C76 H76A 0.9900
C76 H76B 0.9900
C77 C78 1.493(11)
C77 H77A 0.9900
C77 H77B 0.9900
C78 H78A 0.9800
C78 H78B 0.9800
C78 H78C 0.9800
C79 C80 1.533(7)
C79 H79A 0.9900
C79 H79B 0.9900
C80 C81 1.522(7)
C80 H80A 0.9900
C80 H80B 0.9900
C81 C82 1.520(9)
C81 H81A 0.9900
C81 H81B 0.9900
C82 C83 1.507(9)
C82 H82A 0.9900
C82 H82B 0.9900
C83 H83A 0.9800
C83 H83B 0.9800
C83 H83C 0.9800
C84 C85 1.529(8)
C84 H84A 0.9900
C84 H84B 0.9900
C85 C86 1.527(8)
C85 H85A 0.9900
C85 H85B 0.9900
C86 C87 1.527(11)
C86 H86A 0.9900
C86 H86B 0.9900
C87 C88 1.473(12)
C87 H87A 0.9900
C87 H87B 0.9900
C88 H88A 0.9800
C88 H88B 0.9800
C88 H88C 0.9800
C89 C90 1.532(6)
C89 H89A 0.9900
C89 H89B 0.9900
C90 C91 1.531(6)
C90 H90A 0.9900
C90 H90B 0.9900
C91 C92 1.496(7)
C91 H91A 0.9900
C91 H91B 0.9900
C92 C93 1.516(7)
C92 H92A 0.9900
C92 H92B 0.9900
C93 H93A 0.9800
C93 H93B 0.9800
C93 H93C 0.9800
C94 C95 1.552(8)
C94 H94A 0.9900
C94 H94B 0.9900
C95 C96 1.506(8)
C95 H95A 0.9900
C95 H95B 0.9900
C96 C97 1.540(8)
C96 H96A 0.9900
C96 H96B 0.9900
C97 C98 1.500(9)
C97 H97A 0.9900
C97 H97B 0.9900
C98 H98A 0.9800
C98 H98B 0.9800
C98 H98C 0.9800
C99 C100 1.492(8)
C99 H99A 0.9900
C99 H99B 0.9900
C100 C101 1.474(13)
C100 H10A 0.9900
C100 H10B 0.9900
C101 C102 1.386(14)
C101 H10C 0.9900
C101 H10D 0.9900
C102 C103 1.416(18)
C102 H10E 0.9900
C102 H10F 0.9900
C103 H10G 0.9800
C103 H10H 0.9800
C103 H10I 0.9800
C104 C105 1.499(8)
C104 H10J 0.9900
C104 H10K 0.9900
C105 C106 1.551(8)
C105 H10L 0.9900
C105 H10M 0.9900
C106 C107 1.473(9)
C106 H10N 0.9900
C106 H10O 0.9900
C107 C108 1.536(8)
C107 H10P 0.9900
C107 H10Q 0.9900
C108 H10R 0.9800
C108 H10S 0.9800
C108 H10T 0.9800
C109 C110 1.522(7)
C109 H10U 0.9900
C109 H10V 0.9900
C110 C111 1.533(7)
C110 H11A 0.9900
C110 H11B 0.9900
C111 C112 1.538(8)
C111 H11C 0.9900
C111 H11D 0.9900
C112 C113 1.515(8)
C112 H11E 0.9900
C112 H11F 0.9900
C113 H11G 0.9800
C113 H11H 0.9800
C113 H11I 0.9800
C114 C115 1.524(6)
C114 H11J 0.9900
C114 H11K 0.9900
C115 C116 1.541(7)
C115 H11L 0.9900
C115 H11M 0.9900
C116 C117 1.495(8)
C116 H11N 0.9900
C116 H11O 0.9900
C117 C118 1.539(8)
C117 H11P 0.9900
C117 H11Q 0.9900
C118 H11R 0.9800
C118 H11S 0.9800
C118 H11T 0.9800
C119 C120 1.541(8)
C119 H11U 0.9900
C119 H11V 0.9900
C120 C121 1.513(9)
C120 H12A 0.9900
C120 H12B 0.9900
C121 C122 1.542(9)
C121 H12C 0.9900
C121 H12D 0.9900
C122 C123 1.523(9)
C122 H12E 0.9900
C122 H12F 0.9900
C123 H12G 0.9800
C123 H12H 0.9800
C123 H12I 0.9800
C124 C125 1.540(7)
C124 H12J 0.9900
C124 H12K 0.9900
C125 C126 1.521(7)
C125 H12L 0.9900
C125 H12M 0.9900
C126 C127 1.516(8)
C126 H12N 0.9900
C126 H12O 0.9900
C127 C128 1.503(8)
C127 H12P 0.9900
C127 H12Q 0.9900
C128 H12R 0.9800
C128 H12S 0.9800
C128 H12T 0.9800
C129 H12U 0.9800
C129 H12V 0.9800
C129 H12W 0.9800
C130 H13A 0.9800
C130 H13B 0.9800
C130 H13C 0.9800
C200 Cl1 1.749(5)
C200 Cl3 1.750(6)
C200 Cl2 1.772(6)
C200 H200 1.0000
C201 Cl13 1.723(7)
C201 Cl15 1.747(7)
C201 Cl14 1.782(7)
C201 H201 1.0000
C202 Cl6 1.737(6)
C202 Cl5 1.768(6)
C202 Cl4 1.770(5)
C202 H202 1.0000
C203 Cl10 1.746(6)
C203 Cl12 1.766(6)
C203 Cl11 1.772(6)
C203 H203 1.0000
C204 Cl7 1.751(5)
C204 Cl9 1.758(5)
C204 Cl8 1.773(5)
C204 H204 1.0000
C205 Cl18 1.746(8)
C205 Cl17 1.757(7)
C205 Cl16 1.754(8)
C205 H205 1.0000
C206 Cl21 1.715(8)
C206 Cl19 1.743(8)
C206 Cl20 1.795(9)
C206 H206 1.0000
C207 Cl27 1.758(6)
C207 Cl35 1.764(6)
C207 Cl26 1.765(6)
C207 H207 1.0000
C208 Cl34 1.737(6)
C208 Cl24 1.764(6)
C208 Cl25 1.786(6)
C208 H208 1.0000
C209 Cl23 1.755(6)
C209 Cl32 1.756(5)
C209 Cl22 1.759(5)
C209 H209 1.0000
C210 Cl31 1.734(6)
C210 Cl33 1.754(6)
C210 Cl30 1.766(6)
C210 H210 1.0000
C211 Cl36 1.747(6)
C211 Cl28 1.751(6)
C211 Cl29 1.759(6)
C211 H211 1.0000

loop_
_geom_torsion_atom_site_label_1
_geom_torsion_atom_site_label_2
_geom_torsion_atom_site_label_3
_geom_torsion_atom_site_label_4
_geom_torsion
O4 Cu1 O1 C1 -168.9(4)
O2 Cu1 O1 C1 5.7(4)
O3 Cu1 O2 C3 176.6(4)
O1 Cu1 O2 C3 -10.1(4)
O4 Cu1 O3 C46 20.5(4)
O2 Cu1 O3 C46 -154.1(4)
O3 Cu1 O4 C48 -23.0(4)
O1 Cu1 O4 C48 163.8(4)
O8 Cu2 O5 C10 158.1(4)
O6 Cu2 O5 C10 -10.8(4)
O7 Cu2 O5 C10 79.1(9)
O17 Cu2 O5 C10 -109.3(4)
O8 Cu2 O6 C12 -67.8(8)
O5 Cu2 O6 C12 7.8(4)
O7 Cu2 O6 C12 -161.7(4)
O17 Cu2 O6 C12 107.8(4)
O8 Cu2 O7 C15 2.9(4)
O6 Cu2 O7 C15 171.5(4)
O5 Cu2 O7 C15 81.2(9)
O17 Cu2 O7 C15 -90.5(4)
O6 Cu2 O8 C13 -93.3(8)
O5 Cu2 O8 C13 -169.4(4)
O7 Cu2 O8 C13 0.2(4)
O17 Cu2 O8 C13 91.1(4)
O10 Cu3 O9 C22 -19.0(4)
O12 Cu3 O9 C22 162.4(4)
O11 Cu3 O10 C24 -157.6(4)
O9 Cu3 O10 C24 21.1(4)
O10 Cu3 O11 C25 174.0(4)
O12 Cu3 O11 C25 -7.5(4)
O11 Cu3 O12 C27 6.2(4)
O9 Cu3 O12 C27 -172.6(4)
O16 Cu4 O13 C34 166.2(4)
O15 Cu4 O13 C34 78.1(7)
O14 Cu4 O13 C34 -5.6(4)
O18 Cu4 O13 C34 -101.7(4)
O15 Cu4 O14 C36 -156.1(4)
O13 Cu4 O14 C36 10.9(4)
O18 Cu4 O14 C36 103.3(4)
O16 Cu4 O15 C37 -5.9(4)
O14 Cu4 O15 C37 165.9(4)
O13 Cu4 O15 C37 81.6(7)
O18 Cu4 O15 C37 -98.6(4)
O15 Cu4 O16 C39 4.9(4)
O13 Cu4 O16 C39 -162.0(4)
O18 Cu4 O16 C39 105.9(4)
O8 Cu2 O17 C129 -160.8(4)
O6 Cu2 O17 C129 20.1(4)
O5 Cu2 O17 C129 113.2(4)
O7 Cu2 O17 C129 -68.4(4)
O16 Cu4 O18 C130 49.4(4)
O15 Cu4 O18 C130 142.3(4)
O14 Cu4 O18 C130 -130.0(4)
O13 Cu4 O18 C130 -37.8(4)
Cu1 O1 C1 C2 0.3(7)
Cu1 O1 C1 C49 -177.3(3)
O1 C1 C2 C3 -5.0(8)
C49 C1 C2 C3 172.5(5)
O1 C1 C2 C4 177.3(4)
C49 C1 C2 C4 -5.3(7)
Cu1 O2 C3 C2 8.8(7)
Cu1 O2 C3 C54 -171.8(3)
C1 C2 C3 O2 0.2(8)
C4 C2 C3 O2 177.9(4)
C1 C2 C3 C54 -179.2(5)
C4 C2 C3 C54 -1.5(7)
C3 C2 C4 C9 -98.6(5)
C1 C2 C4 C9 79.2(6)
C3 C2 C4 C5 81.8(6)
C1 C2 C4 C5 -100.4(5)
C9 C4 C5 C6 1.0(7)
C2 C4 C5 C6 -179.4(4)
C4 C5 C6 C7 -1.1(7)
C4 C5 C6 C11 178.6(4)
C5 C6 C7 C8 0.3(7)
C11 C6 C7 C8 -179.4(4)
C6 C7 C8 C9 0.5(7)
C7 C8 C9 C4 -0.5(7)
C5 C4 C9 C8 -0.2(7)
C2 C4 C9 C8 -179.8(4)
Cu2 O5 C10 C11 9.5(7)
Cu2 O5 C10 C59 -171.5(3)
O5 C10 C11 C12 -1.2(7)
C59 C10 C11 C12 179.8(4)
O5 C10 C11 C6 -179.1(4)
C59 C10 C11 C6 2.0(7)
C5 C6 C11 C10 94.9(5)
C7 C6 C11 C10 -85.4(6)
C5 C6 C11 C12 -83.0(5)
C7 C6 C11 C12 96.6(5)
Cu2 O6 C12 C11 -3.1(7)
Cu2 O6 C12 C64 174.7(3)
C10 C11 C12 O6 -2.2(7)
C6 C11 C12 O6 175.7(4)
C10 C11 C12 C64 -179.7(4)
C6 C11 C12 C64 -1.9(6)
Cu2 O8 C13 C14 -2.3(7)
Cu2 O8 C13 C69 177.7(3)
O8 C13 C14 C15 1.7(8)
C69 C13 C14 C15 -178.3(4)
O8 C13 C14 C16 174.4(4)
C69 C13 C14 C16 -5.6(7)
Cu2 O7 C15 C14 -4.1(7)
Cu2 O7 C15 C74 174.5(4)
C13 C14 C15 O7 1.7(8)
C16 C14 C15 O7 -171.0(5)
C13 C14 C15 C74 -176.9(5)
C16 C14 C15 C74 10.4(7)
C13 C14 C16 C17 -84.7(6)
C15 C14 C16 C17 88.4(6)
C13 C14 C16 C21 95.5(6)
C15 C14 C16 C21 -91.5(6)
C21 C16 C17 C18 -0.6(8)
C14 C16 C17 C18 179.5(5)
C16 C17 C18 C19 0.1(8)
C16 C17 C18 C23 179.1(5)
C17 C18 C19 C20 -0.1(9)
C23 C18 C19 C20 -179.1(6)
C18 C19 C20 C21 0.7(10)
C19 C20 C21 C16 -1.3(10)
C17 C16 C21 C20 1.2(9)
C14 C16 C21 C20 -179.0(6)
Cu3 O9 C22 C23 10.1(7)
Cu3 O9 C22 C79 -168.0(3)
O9 C22 C23 C24 4.6(8)
C79 C22 C23 C24 -177.4(5)
O9 C22 C23 C18 -175.5(4)
C79 C22 C23 C18 2.5(7)
C19 C18 C23 C24 90.3(6)
C17 C18 C23 C24 -88.7(6)
C19 C18 C23 C22 -89.6(7)
C17 C18 C23 C22 91.5(6)
Cu3 O10 C24 C23 -14.2(7)
Cu3 O10 C24 C84 165.4(3)
C22 C23 C24 O10 -2.4(7)
C18 C23 C24 O10 177.7(4)
C22 C23 C24 C84 178.1(4)
C18 C23 C24 C84 -1.8(7)
Cu3 O11 C25 C26 6.5(7)
Cu3 O11 C25 C94 -171.1(3)
O11 C25 C26 C27 -1.8(7)
C94 C25 C26 C27 175.6(4)
O11 C25 C26 C28 177.9(4)
C94 C25 C26 C28 -4.7(7)
Cu3 O12 C27 C26 -4.1(7)
Cu3 O12 C27 C89 173.1(3)
C25 C26 C27 O12 0.6(7)
C28 C26 C27 O12 -179.1(4)
C25 C26 C27 C89 -176.5(4)
C28 C26 C27 C89 3.9(6)
C27 C26 C28 C33 84.0(6)
C25 C26 C28 C33 -95.7(6)
C27 C26 C28 C29 -96.5(5)
C25 C26 C28 C29 83.8(6)
C33 C28 C29 C30 1.0(7)
C26 C28 C29 C30 -178.5(4)
C28 C29 C30 C31 -0.8(7)
C28 C29 C30 C35 -178.6(4)
C29 C30 C31 C32 0.4(7)
C35 C30 C31 C32 178.2(4)
C30 C31 C32 C33 -0.3(7)
C29 C28 C33 C32 -0.9(7)
C26 C28 C33 C32 178.6(4)
C31 C32 C33 C28 0.5(7)
Cu4 O13 C34 C35 0.7(7)
Cu4 O13 C34 C99 -178.9(3)
O13 C34 C35 C36 2.1(7)
C99 C34 C35 C36 -178.4(5)
O13 C34 C35 C30 -174.0(4)
C99 C34 C35 C30 5.5(6)
C29 C30 C35 C34 85.7(5)
C31 C30 C35 C34 -92.0(5)
C29 C30 C35 C36 -90.6(5)
C31 C30 C35 C36 91.7(5)
Cu4 O14 C36 C35 -11.6(7)
Cu4 O14 C36 C104 167.1(3)
C34 C35 C36 O14 3.7(8)
C30 C35 C36 O14 179.8(4)
C34 C35 C36 C104 -174.9(4)
C30 C35 C36 C104 1.2(7)
Cu4 O15 C37 C38 4.3(6)
Cu4 O15 C37 C114 -175.3(3)
O15 C37 C38 C39 0.4(7)
C114 C37 C38 C39 179.9(4)
O15 C37 C38 C40 -176.9(4)
C114 C37 C38 C40 2.7(6)
Cu4 O16 C39 C38 -2.3(7)
Cu4 O16 C39 C109 176.1(3)
C37 C38 C39 O16 -1.4(7)
C40 C38 C39 O16 175.8(4)
C37 C38 C39 C109 -179.8(4)
C40 C38 C39 C109 -2.5(6)
C37 C38 C40 C41 91.1(5)
C39 C38 C40 C41 -86.2(6)
C37 C38 C40 C45 -91.6(6)
C39 C38 C40 C45 91.0(6)
C45 C40 C41 C42 1.2(7)
C38 C40 C41 C42 178.5(4)
C40 C41 C42 C43 0.5(7)
C40 C41 C42 C47 -178.7(4)
C41 C42 C43 C44 -0.7(8)
C47 C42 C43 C44 178.5(5)
C42 C43 C44 C45 -0.9(8)
C43 C44 C45 C40 2.6(8)
C41 C40 C45 C44 -2.7(7)
C38 C40 C45 C44 180.0(5)
Cu1 O3 C46 C47 -10.5(6)
Cu1 O3 C46 C124 167.5(3)
O3 C46 C47 C48 -5.3(7)
C124 C46 C47 C48 176.8(4)
O3 C46 C47 C42 175.3(4)
C124 C46 C47 C42 -2.6(6)
C43 C42 C47 C48 -96.4(6)
C41 C42 C47 C48 82.7(6)
C43 C42 C47 C46 83.0(6)
C41 C42 C47 C46 -97.9(5)
Cu1 O4 C48 C47 15.7(7)
Cu1 O4 C48 C119 -166.2(3)
C46 C47 C48 O4 2.6(7)
C42 C47 C48 O4 -178.0(4)
C46 C47 C48 C119 -175.4(4)
C42 C47 C48 C119 4.1(7)
O1 C1 C49 C50 -43.7(7)
C2 C1 C49 C50 138.6(5)
C1 C49 C50 C51 -75.6(7)
C49 C50 C51 C52 -171.8(6)
C50 C51 C52 C53 179.7(7)
O2 C3 C54 C55 72.0(6)
C2 C3 C54 C55 -108.5(6)
C3 C54 C55 C56 -177.2(5)
C54 C55 C56 C57 82.1(9)
C55 C56 C57 C58 -179.5(7)
O5 C10 C59 C60 -84.3(5)
C11 C10 C59 C60 94.7(5)
C10 C59 C60 C61 178.2(5)
C59 C60 C61 C62 61.3(7)
C60 C61 C62 C63 170.4(6)
O6 C12 C64 C65 38.1(6)
C11 C12 C64 C65 -144.0(4)
C12 C64 C65 C66 -176.2(4)
C64 C65 C66 C67 -173.2(5)
C65 C66 C67 C68 -176.1(5)
O8 C13 C69 C70 80.9(5)
C14 C13 C69 C70 -99.1(6)
C13 C69 C70 C71 -179.9(5)
C69 C70 C71 C72 -74.5(6)
C70 C71 C72 C73 178.7(5)
O7 C15 C74 C75 2.9(8)
C14 C15 C74 C75 -178.3(5)
C15 C74 C75 C76 -69.9(8)
C74 C75 C76 C77 166.2(5)
C75 C76 C77 C78 65.4(7)
O9 C22 C79 C80 77.2(5)
C23 C22 C79 C80 -101.1(5)
C22 C79 C80 C81 -171.8(4)
C79 C80 C81 C82 178.2(5)
C80 C81 C82 C83 178.8(7)
O10 C24 C84 C85 -76.3(5)
C23 C24 C84 C85 103.3(6)
C24 C84 C85 C86 177.7(5)
C84 C85 C86 C87 -176.4(6)
C85 C86 C87 C88 179.0(7)
O12 C27 C89 C90 -80.6(5)
C26 C27 C89 C90 96.9(5)
C27 C89 C90 C91 174.5(4)
C89 C90 C91 C92 -176.3(4)
C90 C91 C92 C93 176.4(5)
O11 C25 C94 C95 62.8(5)
C26 C25 C94 C95 -114.9(5)
C25 C94 C95 C96 -175.8(4)
C94 C95 C96 C97 174.7(5)
C95 C96 C97 C98 178.2(5)
O13 C34 C99 C100 -8.2(8)
C35 C34 C99 C100 172.3(7)
C34 C99 C100 C101 -156.2(8)
C99 C100 C101 C102 81.7(14)
C100 C101 C102 C103 157.4(13)
O14 C36 C104 C105 80.8(6)
C35 C36 C104 C105 -100.4(6)
C36 C104 C105 C106 176.4(5)
C104 C105 C106 C107 63.9(8)
C105 C106 C107 C108 -177.5(6)
O16 C39 C109 C110 16.7(7)
C38 C39 C109 C110 -164.8(5)
C39 C109 C110 C111 178.1(5)
C109 C110 C111 C112 64.1(7)
C110 C111 C112 C113 174.6(6)
O15 C37 C114 C115 -92.7(5)
C38 C37 C114 C115 87.7(5)
C37 C114 C115 C116 175.9(4)
C114 C115 C116 C117 159.3(5)
C115 C116 C117 C118 -73.8(7)
O4 C48 C119 C120 43.2(6)
C47 C48 C119 C120 -138.7(5)
C48 C119 C120 C121 64.7(6)
C119 C120 C121 C122 -165.2(5)
C120 C121 C122 C123 -59.2(8)
O3 C46 C124 C125 -82.4(5)
C47 C46 C124 C125 95.7(5)
C46 C124 C125 C126 175.0(4)
C124 C125 C126 C127 -174.9(5)
C125 C126 C127 C128 178.4(5)
